data_4119259
loop_
_publ_author_name
'Jing Gao'
'Jun Yan'
'Sebastian Beeg'
'De-Liang Long'
'Leroy Cronin'

_publ_section_title
;
 One-Pot versus Sequential Reactions in the Self-Assembly of Gigantic
 Nanoscale Polyoxotungstates
;
_journal_name_full 'Journal of the American Chemical Society'
_journal_page_first 1796
_journal_page_last 1805
_journal_paper_doi 10.1021/ja309237x
_journal_volume 135
_journal_year 2013
_chemical_formula_moiety '90(K +),9(C2 H8 N +),(H54 Cu9 Se12 W174 O630 Cl3 99-),246(H2 O)'
_chemical_formula_sum 'C18 H616 Cl3 Cu9 K90 N9 O876 Se12 W174'
_chemical_formula_weight 52113.83
_chemical_name_systematic
;
 ?
;
_space_group_IT_number 148
_symmetry_cell_setting trigonal
_symmetry_space_group_name_Hall '-R 3'
_symmetry_space_group_name_H-M 'R -3 :H'
_atom_sites_solution_hydrogens none
_atom_sites_solution_primary direct
_atom_sites_solution_secondary difmap
_audit_creation_method SHELXL-97
_cell_angle_alpha 90.00
_cell_angle_beta 90.00
_cell_angle_gamma 120.00
_cell_formula_units_Z 3
_cell_length_a 46.5979(8)
_cell_length_b 46.5979(8)
_cell_length_c 35.8791(11)
_cell_measurement_reflns_used 9787
_cell_measurement_temperature 150(2)
_cell_measurement_theta_max 29.15
_cell_measurement_theta_min 2.27
_cell_volume 67469(3)
_computing_cell_refinement Apex2
_computing_data_collection Apex2
_computing_data_reduction Apex2
_computing_molecular_graphics Diamond3
_computing_publication_material WinGX
_computing_structure_refinement 'SHELXL-97 (Sheldrick, 2008)'
_computing_structure_solution 'SHELXS-97 (Sheldrick, 2008)'
_diffrn_ambient_temperature 150(2)
_diffrn_measured_fraction_theta_full 0.768
_diffrn_measured_fraction_theta_max 0.768
_diffrn_measurement_device_type 'Bruker ApexII Quasar CCD'
_diffrn_measurement_method '\w & \p scans'
_diffrn_radiation_monochromator graphite
_diffrn_radiation_source 'fine-focus sealed tube'
_diffrn_radiation_type MoK\a
_diffrn_radiation_wavelength 0.71073
_diffrn_reflns_av_R_equivalents 0.0520
_diffrn_reflns_av_sigmaI/netI 0.0806
_diffrn_reflns_limit_h_max 45
_diffrn_reflns_limit_h_min -56
_diffrn_reflns_limit_k_max 57
_diffrn_reflns_limit_k_min -57
_diffrn_reflns_limit_l_max 44
_diffrn_reflns_limit_l_min -44
_diffrn_reflns_number 102203
_diffrn_reflns_theta_full 26.00
_diffrn_reflns_theta_max 26.00
_diffrn_reflns_theta_min 1.75
_diffrn_standards_decay_% none
_exptl_absorpt_coefficient_mu 23.380
_exptl_absorpt_correction_T_max 0.4548
_exptl_absorpt_correction_T_min 0.1658
_exptl_absorpt_correction_type empirical
_exptl_absorpt_process_details SADABS
_exptl_crystal_colour 'light cyan'
_exptl_crystal_density_diffrn 3.848
_exptl_crystal_density_meas ?
_exptl_crystal_description block
_exptl_crystal_F_000 69303
_exptl_crystal_size_max 0.12
_exptl_crystal_size_mid 0.06
_exptl_crystal_size_min 0.04
_refine_diff_density_max 2.36
_refine_diff_density_min -2.18
_refine_diff_density_rms 0.25
_refine_ls_extinction_coef none
_refine_ls_extinction_method none
_refine_ls_goodness_of_fit_ref 1.020
_refine_ls_hydrogen_treatment none
_refine_ls_matrix_type full
_refine_ls_number_parameters 1647
_refine_ls_number_reflns 22653
_refine_ls_number_restraints 0
_refine_ls_restrained_S_all 1.020
_refine_ls_R_factor_all 0.0486
_refine_ls_R_factor_gt 0.0322
_refine_ls_shift/su_max 0.002
_refine_ls_shift/su_mean 0.000
_refine_ls_structure_factor_coef Fsqd
_refine_ls_weighting_details 'calc w=1/[\s^2^(Fo^2^)+(0.0184P)^2^+0.0000P] where P=(Fo^2^+2Fc^2^)/3'
_refine_ls_weighting_scheme calc
_refine_ls_wR_factor_gt 0.0702
_refine_ls_wR_factor_ref 0.0725
_reflns_number_gt 16886
_reflns_number_total 22653
_reflns_threshold_expression >2\s(I)
_cod_data_source_file ja309237x_si_002_10.cif
_cod_data_source_block compound10
_cod_depositor_comments
;
The following automatic conversions were performed:

'_exptl_crystal_density_meas' value 'none' was changed to '?' - the
value is perceived as not measured.

Automatic conversion script
Id: cif_fix_values 3008 2015-01-20 13:52:24Z robertas 
;
_cod_original_sg_symbol_H-M 'R -3'
_cod_database_code 4119259

loop_
_symmetry_equiv_pos_as_xyz
'x, y, z'
'-y, x-y, z'
'-x+y, -x, z'
'x+2/3, y+1/3, z+1/3'
'-y+2/3, x-y+1/3, z+1/3'
'-x+y+2/3, -x+1/3, z+1/3'
'x+1/3, y+2/3, z+2/3'
'-y+1/3, x-y+2/3, z+2/3'
'-x+y+1/3, -x+2/3, z+2/3'
'-x, -y, -z'
'y, -x+y, -z'
'x-y, x, -z'
'-x+2/3, -y+1/3, -z+1/3'
'y+2/3, -x+y+1/3, -z+1/3'
'x-y+2/3, x+1/3, -z+1/3'
'-x+1/3, -y+2/3, -z+2/3'
'y+1/3, -x+y+2/3, -z+2/3'
'x-y+1/3, x+2/3, -z+2/3'

loop_
_atom_site_label
_atom_site_type_symbol
_atom_site_fract_x
_atom_site_fract_y
_atom_site_fract_z
_atom_site_U_iso_or_equiv
_atom_site_adp_type
_atom_site_occupancy
_atom_site_symmetry_multiplicity
_atom_site_calc_flag
_atom_site_refinement_flags
W1 W 0.879826(15) 0.249108(14) 0.813895(16) 0.02132(14) Uani 1 1 d .
W2 W 0.867894(16) 0.269964(15) 0.910233(17) 0.02323(14) Uani 1 1 d .
W3 W 0.951951(15) 0.293860(14) 0.877252(17) 0.02337(14) Uani 1 1 d .
W4 W 0.812585(15) 0.188146(14) 0.929313(15) 0.01898(13) Uani 1 1 d .
W5 W 0.881616(15) 0.231600(14) 0.984908(16) 0.02077(14) Uani 1 1 d .
W6 W 0.963122(15) 0.250596(14) 0.949020(16) 0.02087(14) Uani 1 1 d .
W7 W 0.971935(15) 0.234127(14) 0.857964(16) 0.01995(13) Uani 1 1 d .
W8 W 0.821670(14) 0.167047(14) 0.832827(15) 0.01810(13) Uani 1 1 d .
W9 W 0.898674(14) 0.187330(14) 0.798287(15) 0.01770(13) Uani 1 1 d .
W10 W 0.938815(13) 0.147742(13) 0.850034(15) 0.01470(12) Uani 1 1 d .
W11 W 0.790700(14) 0.105650(14) 0.906503(16) 0.01642(12) Uani 1 1 d .
W12 W 0.772312(14) 0.043987(14) 0.760387(16) 0.01765(13) Uani 1 1 d .
W13 W 0.852086(14) 0.069811(14) 0.730365(15) 0.01603(12) Uani 1 1 d .
W14 W 0.785349(14) 0.014373(14) 0.677469(15) 0.01840(13) Uani 1 1 d .
W15 W 0.815537(15) -0.046210(14) 0.679595(16) 0.02034(13) Uani 1 1 d .
W16 W 0.749972(14) -0.096422(14) 0.794296(16) 0.02022(13) Uani 1 1 d .
W17 W 0.835132(15) -0.067791(14) 0.764352(16) 0.01954(13) Uani 1 1 d .
W18 W 0.730921(14) -0.071369(14) 0.711528(16) 0.01955(13) Uani 1 1 d .
W19 W 0.882689(14) 0.010743(14) 0.729104(16) 0.01790(13) Uani 1 1 d .
W20 W 0.720953(14) -0.041131(14) 0.794850(16) 0.02007(13) Uani 1 1 d .
W21 W 0.907471(13) 0.068736(13) 0.803349(15) 0.01492(12) Uani 1 1 d .
W22 W 0.758877(14) 0.024881(14) 0.860130(16) 0.01713(13) Uani 1 1 d .
W23 W 0.814756(14) -0.067654(14) 0.865451(15) 0.01680(12) Uani 1 1 d .
W24 W 0.839603(13) 0.022501(13) 0.880408(15) 0.01260(12) Uani 1 1 d .
W25 W 0.873409(13) 0.108624(13) 0.930897(14) 0.01255(12) Uani 1 1 d .
W26 W 0.911977(14) 0.175353(14) 1.006059(15) 0.01763(13) Uani 1 1 d .
W27 W 0.943308(13) 0.116578(13) 0.997428(15) 0.01387(12) Uani 1 1 d .
W28 W 0.890276(13) 0.049080(13) 0.953508(15) 0.01340(12) Uani 1 1 d .
W29 W 0.889826(13) -0.017184(13) 0.922807(15) 0.01390(12) Uani 1 1 d .
Se1 Se 0.89073(3) 0.20035(3) 0.89582(4) 0.0162(3) Uani 1 1 d .
Se2 Se 0.80616(3) -0.00979(3) 0.77365(4) 0.0151(3) Uani 1 1 d .
Cu1 Cu 0.93432(5) 0.03400(5) 1.00704(6) 0.0377(5) Uani 1 1 d .
Cu2 Cu 0.89755(10) 0.29575(10) 1.06254(11) 0.0313(9) Uani 0.50 1 d P
K1 K 0.84458(7) 0.09582(7) 0.83228(8) 0.0185(7) Uani 1 1 d .
K2 K 0.72515(8) 0.08254(9) 0.82422(10) 0.0343(9) Uani 1 1 d .
K3 K 0.90674(12) -0.01076(11) 0.82146(12) 0.0569(12) Uani 1 1 d .
K4 K 0.74347(9) -0.05853(9) 0.89222(9) 0.0321(8) Uani 1 1 d .
K5 K 0.82106(8) 0.13093(9) 1.00447(9) 0.0327(8) Uani 1 1 d .
K6 K 0.94880(8) 0.15122(9) 0.73815(10) 0.0331(8) Uani 1 1 d .
K7 K 0.88470(11) 0.16718(10) 0.68031(12) 0.0505(11) Uani 1 1 d .
K8 K 0.71555(10) 0.10739(12) 0.94332(12) 0.0611(13) Uani 1 1 d .
K11 K 1.0373(2) 0.1968(2) 0.8140(3) 0.045(2) Uani 0.50 1 d P
K11' K 1.0337(7) 0.1985(7) 0.7957(7) 0.029(7) Uiso 0.15 1 d P
K12 K 0.85860(16) 0.26164(15) 1.16728(18) 0.0449(17) Uani 0.60 1 d P
K13 K 0.8375(2) 0.3001(3) 0.7565(3) 0.069(3) Uani 0.50 1 d P
K14 K 0.7268(2) 0.0621(2) 0.6843(3) 0.082(4) Uani 0.50 1 d P
K15 K 0.6257(6) -0.0937(6) 0.7720(7) 0.058(6) Uiso 0.20 1 d P
K15' K 0.6208(5) -0.1114(5) 0.7897(6) 0.046(5) Uiso 0.20 1 d P
O1 O 0.8675(2) 0.0445(2) 0.8449(3) 0.021(2) Uani 1 1 d .
O2 O 0.7716(2) 0.1730(2) 0.9396(3) 0.021(2) Uani 1 1 d .
O3 O 0.8116(2) -0.1064(2) 0.8566(3) 0.028(2) Uani 1 1 d .
O4 O 0.8874(2) 0.1441(2) 0.9589(2) 0.014(2) Uani 1 1 d .
O5 O 0.7754(2) 0.0851(2) 0.9481(3) 0.026(2) Uani 1 1 d .
O6 O 0.8266(2) 0.0533(2) 0.6828(2) 0.020(2) Uani 1 1 d .
O7 O 0.9882(2) 0.2467(2) 0.9085(2) 0.019(2) Uani 1 1 d .
O8 O 0.9062(2) 0.0171(2) 0.9611(2) 0.016(2) Uani 1 1 d .
O9 O 0.9279(2) 0.0696(2) 0.9901(2) 0.017(2) Uani 1 1 d .
O10 O 0.9011(2) 0.1580(2) 0.8287(2) 0.016(2) Uani 1 1 d .
O11 O 0.8959(2) 0.2269(2) 0.7840(2) 0.016(2) Uani 1 1 d .
O12 O 0.9628(2) 0.1177(2) 1.0404(2) 0.016(2) Uani 1 1 d .
O13 O 0.7661(2) 0.0338(2) 0.7058(2) 0.018(2) Uani 1 1 d .
O14 O 0.8174(2) 0.0781(2) 0.7458(3) 0.019(2) Uani 1 1 d .
O15 O 0.9097(2) 0.1065(2) 0.8270(2) 0.016(2) Uani 1 1 d .
O16 O 0.8247(2) 0.2335(2) 0.9200(3) 0.022(2) Uani 1 1 d .
O17 O 0.9232(2) 0.0031(2) 0.8925(3) 0.024(2) Uani 1 1 d .
O18 O 0.7370(2) -0.0008(2) 0.7672(2) 0.017(2) Uani 1 1 d .
O19 O 0.8774(2) 0.2663(2) 0.9613(3) 0.021(2) Uani 1 1 d .
O20 O 0.8512(2) 0.1636(2) 0.7961(2) 0.016(2) Uani 1 1 d .
O21 O 0.7672(2) -0.0423(2) 0.7686(2) 0.016(2) Uani 1 1 d .
O22 O 0.8845(2) 0.0241(2) 0.7790(2) 0.017(2) Uani 1 1 d .
O23 O 0.9513(2) 0.1903(2) 0.8747(2) 0.019(2) Uani 1 1 d .
O24 O 0.8812(2) 0.1086(2) 0.7154(2) 0.021(2) Uani 1 1 d .
O25 O 0.8230(2) -0.0735(2) 0.7103(3) 0.022(2) Uani 1 1 d .
O26 O 0.7707(2) -0.0706(2) 0.6936(3) 0.024(2) Uani 1 1 d .
O27 O 0.8995(2) -0.0442(2) 0.9463(2) 0.018(2) Uani 1 1 d .
O28 O 0.8332(2) 0.2028(2) 0.9773(2) 0.016(2) Uani 1 1 d .
O29 O 0.7597(2) 0.1130(2) 0.8911(3) 0.028(2) Uani 1 1 d .
O30 O 0.8710(2) 0.0156(2) 0.9127(2) 0.015(2) Uani 1 1 d .
O31 O 1.0068(2) 0.2397(2) 0.8357(3) 0.028(2) Uani 1 1 d .
O32 O 0.9087(2) 0.1790(2) 0.7557(3) 0.024(2) Uani 1 1 d .
O33 O 0.8940(2) 0.0929(2) 1.0344(2) 0.015(2) Uani 1 1 d .
O34 O 0.8075(2) -0.0109(2) 0.6696(2) 0.020(2) Uani 1 1 d .
O35 O 0.9226(2) 0.2750(2) 0.8361(2) 0.021(2) Uani 1 1 d .
O36 O 0.9347(2) 0.0895(2) 0.7671(3) 0.025(2) Uani 1 1 d .
O37 O 0.8782(2) 0.2022(2) 0.8520(2) 0.018(2) Uani 1 1 d .
O38 O 0.8370(2) 0.2109(2) 0.8104(2) 0.021(2) Uani 1 1 d .
O39 O 0.9301(2) 0.0722(2) 0.9089(2) 0.016(2) Uani 1 1 d .
O40 O 0.8835(2) 0.1927(2) 0.9881(2) 0.020(2) Uani 1 1 d .
O41 O 0.8172(2) 0.1507(2) 0.9304(2) 0.020(2) Uani 1 1 d .
O42 O 0.7285(2) -0.1038(2) 0.7472(3) 0.021(2) Uani 1 1 d .
O43 O 0.7196(2) -0.0818(2) 0.8102(2) 0.020(2) Uani 1 1 d .
O44 O 0.8821(2) 0.1468(2) 1.0368(3) 0.024(2) Uani 1 1 d .
O45 O 0.9774(2) 0.2774(2) 0.8528(3) 0.021(2) Uani 1 1 d .
O46 O 0.8976(2) 0.1256(2) 0.8910(2) 0.017(2) Uani 1 1 d .
O47 O 0.8237(2) -0.0180(2) 0.8631(3) 0.021(2) Uani 1 1 d .
O48 O 0.7487(2) -0.0290(2) 0.6916(3) 0.024(2) Uani 1 1 d .
O49 O 0.8036(2) 0.0169(2) 0.7442(2) 0.017(2) Uani 1 1 d .
O50 O 0.8060(2) -0.0066(2) 0.9298(2) 0.016(2) Uani 1 1 d .
O51 O 0.9270(2) 0.2547(2) 0.9714(3) 0.021(2) Uani 1 1 d .
O52 O 0.9416(2) 0.2205(2) 0.8182(2) 0.021(2) Uani 1 1 d .
O53 O 0.8639(2) 0.2593(2) 0.8602(3) 0.026(2) Uani 1 1 d .
O54 O 0.8076(2) 0.03137(19) 0.8703(2) 0.0117(19) Uani 1 1 d .
O55 O 0.7468(2) 0.0059(2) 0.9032(3) 0.029(3) Uani 1 1 d .
O56 O 0.8441(3) -0.0991(2) 0.7694(3) 0.031(3) Uani 1 1 d .
O57 O 0.9603(2) 0.1354(2) 0.8797(2) 0.021(2) Uani 1 1 d .
O58 O 0.9294(2) 0.2347(2) 0.8945(3) 0.020(2) Uani 1 1 d .
O59 O 0.8716(2) 0.2177(2) 0.9200(2) 0.016(2) Uani 1 1 d .
O60 O 0.8770(2) 0.2754(2) 0.7829(3) 0.025(2) Uani 1 1 d .
O61 O 0.6834(2) -0.0479(2) 0.8105(3) 0.029(3) Uani 1 1 d .
O62 O 0.9390(2) 0.1549(2) 1.0028(2) 0.019(2) Uani 1 1 d .
O63 O 0.8615(2) 0.0600(2) 0.9201(2) 0.019(2) Uani 1 1 d .
O64 O 0.7772(2) -0.0739(2) 0.8339(2) 0.020(2) Uani 1 1 d .
O65 O 0.9039(2) 0.0972(2) 0.9591(2) 0.0127(19) Uiso 1 1 d .
O66 O 0.7733(2) 0.0182(2) 0.6335(2) 0.025(2) Uani 1 1 d .
O67 O 0.8706(2) 0.0429(2) 0.7140(3) 0.022(2) Uani 1 1 d .
O68 O 0.8113(2) 0.1843(2) 0.8758(2) 0.021(2) Uani 1 1 d .
O69 O 0.8645(2) 0.0681(2) 0.7776(2) 0.019(2) Uani 1 1 d .
O70 O 0.9734(2) 0.3349(2) 0.8660(3) 0.030(3) Uani 1 1 d .
O71 O 0.8766(2) -0.0302(2) 0.7482(3) 0.024(2) Uani 1 1 d .
O72 O 0.8582(2) -0.0460(2) 0.8866(2) 0.018(2) Uani 1 1 d .
O73 O 0.8237(2) 0.1365(2) 0.8621(2) 0.017(2) Uani 1 1 d .
O74 O 0.7840(2) 0.1452(2) 0.8111(2) 0.024(2) Uani 1 1 d .
O75 O 0.9718(2) 0.2926(2) 0.9225(3) 0.024(2) Uani 1 1 d .
O76 O 0.7500(2) -0.0169(2) 0.8333(2) 0.019(2) Uani 1 1 d .
O77 O 0.7057(2) -0.0630(2) 0.7463(3) 0.024(2) Uani 1 1 d .
O78 O 0.8380(2) -0.0519(2) 0.8107(2) 0.019(2) Uani 1 1 d .
O79 O 0.7525(2) 0.0668(2) 0.7625(3) 0.025(2) Uani 1 1 d .
O80 O 0.8255(2) -0.0236(2) 0.7447(2) 0.018(2) Uani 1 1 d .
O81 O 0.8613(2) -0.0130(2) 0.6850(3) 0.025(2) Uani 1 1 d .
O82 O 0.9316(2) 0.0598(2) 0.8332(3) 0.022(2) Uani 1 1 d .
O83 O 0.9378(2) 0.2073(2) 1.0353(2) 0.024(2) Uani 1 1 d .
O84 O 0.9416(2) 0.2073(2) 0.9594(2) 0.019(2) Uani 1 1 d .
O85 O 0.8151(2) -0.0604(2) 0.6360(3) 0.025(2) Uani 1 1 d .
O86 O 0.9652(2) 0.1650(2) 0.8132(2) 0.023(2) Uani 1 1 d .
O87 O 0.7874(2) -0.0928(2) 0.7692(2) 0.019(2) Uani 1 1 d .
O88 O 0.8594(2) 0.0327(2) 0.9858(2) 0.018(2) Uani 1 1 d .
O89 O 0.7307(2) -0.1360(2) 0.8102(3) 0.032(3) Uani 1 1 d .
O90 O 0.7809(2) 0.0705(2) 0.8735(2) 0.018(2) Uani 1 1 d .
O91 O 0.9147(2) 0.2904(2) 0.9033(3) 0.028(3) Uani 1 1 d .
O92 O 0.7022(2) -0.0953(2) 0.6785(3) 0.025(2) Uani 1 1 d .
O93 O 0.8434(2) 0.0847(2) 0.9835(2) 0.016(2) Uani 1 1 d .
O94 O 0.7233(2) 0.0232(2) 0.8438(3) 0.026(2) Uani 1 1 d .
O95 O 0.9226(2) 0.0291(2) 0.7156(3) 0.025(2) Uani 1 1 d .
O96 O 0.9749(2) 0.1317(2) 0.9660(2) 0.019(2) Uani 1 1 d .
O97 O 0.8614(3) 0.3030(2) 0.9113(3) 0.035(3) Uani 1 1 d .
O98 O 0.8343(2) 0.1025(2) 0.9140(2) 0.014(2) Uani 1 1 d .
O99 O 0.9930(2) 0.2676(2) 0.9832(3) 0.025(2) Uani 1 1 d .
O100 O 0.7848(2) 0.0441(2) 0.8075(2) 0.020(2) Uani 1 1 d .
O101 O 0.8825(2) 0.2423(2) 1.0295(3) 0.029(3) Uani 1 1 d .
O102 O 0.7915(2) -0.0751(2) 0.9058(3) 0.022(2) Uani 1 1 d .
O103 O 0.93214(17) -0.01110(17) 1.02728(19) 0.0493(18) Uiso 0.50 1 d P
O104 O 1.0181(3) 0.1371(4) 0.8601(5) 0.092(5) Uani 1 1 d .
O105 O 0.8074(3) 0.2320(2) 1.0314(3) 0.037(3) Uani 1 1 d .
O106 O 0.8245(3) 0.1408(3) 0.7245(3) 0.047(3) Uani 1 1 d .
O107 O 0.8876(3) 0.0371(3) 1.0621(3) 0.043(3) Uani 1 1 d .
O108 O 0.7909(2) 0.0206(2) 0.9869(3) 0.031(3) Uani 1 1 d .
O109 O 1.0026(3) 0.1982(3) 0.9430(3) 0.035(3) Uani 1 1 d .
O110 O 0.9417(4) 0.3122(3) 1.0433(4) 0.078(5) Uani 1 1 d .
O111 O 0.8497(3) 0.2728(3) 1.0857(4) 0.063(4) Uani 1 1 d .
O112 O 0.9110(6) 0.2801(5) 1.1078(6) 0.036(6) Uani 0.50 1 d P
O113 O 1.0057(3) 0.1495(3) 0.7201(4) 0.056(4) Uani 1 1 d .
O114 O 0.8399(4) 0.1096(3) 0.6392(4) 0.070(4) Uani 1 1 d .
O115 O 0.9390(4) 0.1601(4) 0.6654(5) 0.102(6) Uiso 1 1 d .
O116 O 0.8871(4) 0.2263(4) 0.7039(4) 0.087(5) Uani 1 1 d .
O117 O 0.6773(4) 0.0702(4) 0.8823(4) 0.078(5) Uiso 1 1 d .
O118 O 0.6739(4) -0.1675(3) 0.7344(3) 0.072(5) Uani 1 1 d .
O119 O 0.8813(4) 0.3680(3) 0.7500(4) 0.071(4) Uani 1 1 d .
O120 O 0.9027(3) 0.1988(4) 0.6114(4) 0.075(5) Uani 1 1 d .
O121 O 1.0263(3) 0.3508(3) 0.9542(3) 0.060(4) Uani 1 1 d .
O122 O 0.6929(3) -0.0279(3) 0.9451(4) 0.061(4) Uiso 1 1 d .
O123 O 0.7923(3) 0.2903(4) 0.7035(4) 0.076(5) Uani 1 1 d .
O124 O 0.7675(6) 0.3327(6) 0.7245(7) 0.058(7) Uiso 0.50 1 d P
O125 O 0.8323(5) 0.3792(5) 0.8991(5) 0.045(5) Uiso 0.60 1 d P
O126 O 0.9144(4) -0.0650(4) 0.8300(5) 0.098(6) Uani 1 1 d .
O127 O 0.7107(4) 0.0517(4) 0.9797(5) 0.097(6) Uani 1 1 d .
O128 O 0.6666(4) 0.0488(4) 0.6938(4) 0.098(6) Uani 1 1 d .
O129 O 0.7908(5) 0.2106(5) 0.7576(5) 0.053(6) Uiso 0.60 1 d P
O130 O 0.8581(4) 0.1993(4) 1.1807(4) 0.092(5) Uiso 1 1 d .
O131 O 0.8328(3) 0.2735(4) 1.2288(4) 0.069(4) Uani 1 1 d .
O132 O 0.9037(5) 0.3446(5) 1.0790(5) 0.046(5) Uiso 0.60 1 d P
O133 O 0.9827(4) 0.0539(4) 0.7161(4) 0.080(5) Uiso 1 1 d .
O134 O 0.9206(4) -0.0910(3) 0.7645(5) 0.084(5) Uani 1 1 d .
O135 O 0.7028(5) 0.1027(5) 0.7589(5) 0.084(6) Uiso 0.80 1 d P
O136 O 0.9433(5) -0.0093(5) 1.1083(6) 0.056(6) Uiso 0.60 1 d P
O137 O 0.8921(7) 0.3371(7) 0.9942(8) 0.070(8) Uiso 0.50 1 d P
O138 O 0.9091(4) 0.4015(4) 0.8118(5) 0.072(5) Uiso 0.80 1 d P
O139 O 0.9631(5) 0.0121(5) 0.7763(5) 0.087(6) Uiso 0.80 1 d P
O140 O 0.8882(5) 0.2103(5) 1.1096(6) 0.063(6) Uiso 0.60 1 d P
O141 O 0.9680(6) 0.0905(6) 0.6799(7) 0.051(7) Uiso 0.50 1 d P
O142 O 0.7887(5) 0.2313(5) 0.8446(6) 0.054(6) Uiso 0.60 1 d P
O143 O 0.8386(6) 0.4037(6) 0.9632(7) 0.054(7) Uiso 0.50 1 d P
O144 O 0.8119(6) -0.0958(6) 0.5714(7) 0.058(7) Uiso 0.50 1 d P
O145 O 0.8336(8) 0.3075(8) 0.8318(9) 0.089(10) Uiso 0.50 1 d P
O146 O 0.8442(13) 0.1206(13) 1.1041(14) 0.085(16) Uiso 0.30 1 d P
O147 O 0.6339(7) -0.0994(7) 0.7102(8) 0.050(8) Uiso 0.40 1 d P
O148 O 0.8856(5) 0.3128(5) 1.0166(6) 0.060(6) Uiso 0.60 1 d P
O149 O 0.9627(5) 0.3623(5) 1.0903(6) 0.042(6) Uiso 0.50 1 d P
O150 O 1.0000 0.0000 0.8170(15) 0.084(17) Uiso 0.50 3 d SP
O151 O 0.8210(4) 0.2910(4) 1.0010(4) 0.054(4) Uiso 0.80 1 d P
O152 O 1.0142(3) 0.3269(3) 0.7974(3) 0.034(3) Uiso 1 1 d .
N1 N 0.6324(10) 0.0180(9) 0.9505(11) 0.085(12) Uiso 0.50 1 d P
C1 C 0.6546(8) 0.0183(8) 0.9266(9) 0.030(7) Uiso 0.50 1 d P
Cl1 Cl 0.93214(17) -0.01110(17) 1.02728(19) 0.0493(18) Uiso 0.50 1 d P

loop_
_atom_site_aniso_label
_atom_site_aniso_U_11
_atom_site_aniso_U_22
_atom_site_aniso_U_33
_atom_site_aniso_U_23
_atom_site_aniso_U_13
_atom_site_aniso_U_12
W1 0.0268(3) 0.0165(3) 0.0222(3) 0.0007(2) -0.0060(3) 0.0120(3)
W2 0.0316(4) 0.0175(3) 0.0245(3) -0.0036(3) -0.0080(3) 0.0152(3)
W3 0.0274(3) 0.0125(3) 0.0266(3) 0.0011(3) -0.0076(3) 0.0073(3)
W4 0.0217(3) 0.0186(3) 0.0199(3) -0.0033(2) -0.0034(3) 0.0125(3)
W5 0.0283(3) 0.0182(3) 0.0195(3) -0.0047(2) -0.0065(3) 0.0144(3)
W6 0.0234(3) 0.0137(3) 0.0227(3) -0.0013(2) -0.0078(3) 0.0072(3)
W7 0.0209(3) 0.0133(3) 0.0216(3) 0.0020(2) -0.0027(3) 0.0055(3)
W8 0.0205(3) 0.0178(3) 0.0171(3) -0.0010(2) -0.0040(2) 0.0105(3)
W9 0.0209(3) 0.0147(3) 0.0172(3) 0.0007(2) -0.0029(2) 0.0087(3)
W10 0.0128(3) 0.0134(3) 0.0163(3) 0.0013(2) 0.0004(2) 0.0054(2)
W11 0.0138(3) 0.0173(3) 0.0185(3) -0.0035(2) -0.0016(2) 0.0081(2)
W12 0.0173(3) 0.0186(3) 0.0176(3) -0.0021(2) -0.0031(2) 0.0094(3)
W13 0.0172(3) 0.0151(3) 0.0148(3) 0.0005(2) -0.0017(2) 0.0073(2)
W14 0.0210(3) 0.0177(3) 0.0156(3) -0.0017(2) -0.0044(2) 0.0090(3)
W15 0.0251(3) 0.0195(3) 0.0167(3) -0.0030(2) -0.0020(3) 0.0113(3)
W16 0.0212(3) 0.0147(3) 0.0172(3) -0.0008(2) -0.0041(2) 0.0033(3)
W17 0.0261(3) 0.0168(3) 0.0176(3) -0.0021(2) -0.0017(3) 0.0121(3)
W18 0.0205(3) 0.0166(3) 0.0183(3) -0.0037(2) -0.0054(2) 0.0068(3)
W19 0.0199(3) 0.0179(3) 0.0169(3) -0.0013(2) 0.0003(2) 0.0102(3)
W20 0.0153(3) 0.0190(3) 0.0201(3) -0.0040(2) -0.0016(2) 0.0041(3)
W21 0.0144(3) 0.0150(3) 0.0150(3) 0.0002(2) 0.0004(2) 0.0071(2)
W22 0.0127(3) 0.0175(3) 0.0194(3) -0.0035(2) -0.0019(2) 0.0061(2)
W23 0.0197(3) 0.0128(3) 0.0152(3) 0.0003(2) -0.0025(2) 0.0061(3)
W24 0.0124(3) 0.0116(3) 0.0124(3) 0.0000(2) -0.0006(2) 0.0050(2)
W25 0.0123(3) 0.0122(3) 0.0126(3) -0.0008(2) -0.0011(2) 0.0056(2)
W26 0.0215(3) 0.0157(3) 0.0157(3) -0.0022(2) -0.0045(2) 0.0093(3)
W27 0.0119(3) 0.0130(3) 0.0141(3) 0.0000(2) -0.0021(2) 0.0043(2)
W28 0.0139(3) 0.0110(3) 0.0130(3) 0.0004(2) -0.0011(2) 0.0045(2)
W29 0.0150(3) 0.0123(3) 0.0143(3) 0.0006(2) 0.0001(2) 0.0069(2)
Se1 0.0185(7) 0.0137(7) 0.0169(7) -0.0015(6) -0.0040(6) 0.0083(6)
Se2 0.0145(7) 0.0136(7) 0.0144(7) -0.0002(5) -0.0007(6) 0.0051(6)
Cu1 0.0460(13) 0.0283(11) 0.0334(12) -0.0024(9) -0.0114(10) 0.0146(10)
Cu2 0.031(2) 0.036(2) 0.030(2) -0.0021(18) -0.0017(18) 0.019(2)
K1 0.0169(16) 0.0157(16) 0.0218(17) -0.0024(13) -0.0016(13) 0.0074(13)
K2 0.0259(19) 0.033(2) 0.038(2) -0.0078(17) -0.0045(16) 0.0104(17)
K3 0.078(3) 0.053(3) 0.043(3) -0.002(2) -0.013(2) 0.036(3)
K4 0.033(2) 0.038(2) 0.0240(19) -0.0011(16) 0.0017(15) 0.0163(18)
K5 0.032(2) 0.047(2) 0.0272(19) -0.0096(17) -0.0076(16) 0.0264(19)
K6 0.029(2) 0.036(2) 0.033(2) 0.0037(16) 0.0026(16) 0.0153(17)
K7 0.056(3) 0.044(3) 0.048(3) 0.000(2) -0.006(2) 0.022(2)
K8 0.044(3) 0.070(3) 0.045(3) -0.014(2) 0.014(2) 0.010(2)
K11 0.031(5) 0.045(5) 0.051(6) -0.009(5) 0.000(4) 0.014(4)
K12 0.044(4) 0.032(4) 0.047(4) -0.014(3) -0.001(3) 0.010(3)
K13 0.067(7) 0.087(8) 0.069(7) 0.010(6) -0.002(5) 0.050(6)
K14 0.061(6) 0.063(7) 0.134(10) 0.023(7) -0.019(7) 0.040(6)
O1 0.010(5) 0.029(6) 0.024(6) -0.005(4) 0.004(4) 0.009(5)
O2 0.022(5) 0.019(5) 0.026(6) 0.001(4) -0.002(4) 0.013(5)
O3 0.038(6) 0.007(5) 0.031(6) -0.001(4) -0.003(5) 0.006(5)
O4 0.012(5) 0.018(5) 0.015(5) -0.004(4) 0.001(4) 0.010(4)
O5 0.025(6) 0.031(6) 0.020(5) -0.001(5) 0.006(4) 0.012(5)
O6 0.024(6) 0.013(5) 0.019(5) 0.009(4) 0.007(4) 0.006(4)
O7 0.015(5) 0.020(5) 0.024(5) -0.009(4) -0.006(4) 0.010(4)
O8 0.017(5) 0.019(5) 0.012(5) -0.005(4) -0.004(4) 0.009(4)
O9 0.025(5) 0.013(5) 0.014(5) 0.000(4) -0.007(4) 0.011(4)
O10 0.009(5) 0.020(5) 0.019(5) 0.006(4) -0.004(4) 0.007(4)
O11 0.020(5) 0.012(5) 0.018(5) -0.001(4) 0.001(4) 0.009(4)
O12 0.019(5) 0.011(5) 0.013(5) 0.000(4) -0.003(4) 0.003(4)
O13 0.016(5) 0.019(5) 0.022(5) 0.001(4) -0.001(4) 0.011(4)
O14 0.016(5) 0.012(5) 0.027(6) -0.004(4) -0.012(4) 0.005(4)
O15 0.015(5) 0.016(5) 0.018(5) -0.002(4) 0.003(4) 0.008(4)
O16 0.021(5) 0.020(5) 0.033(6) -0.012(5) -0.010(5) 0.015(5)
O17 0.025(6) 0.017(5) 0.019(5) -0.001(4) -0.005(4) 0.003(5)
O18 0.025(5) 0.015(5) 0.009(5) -0.001(4) -0.001(4) 0.009(4)
O19 0.030(6) 0.013(5) 0.022(5) 0.003(4) -0.004(4) 0.012(5)
O20 0.028(6) 0.008(5) 0.014(5) -0.004(4) -0.007(4) 0.009(4)
O21 0.008(5) 0.011(5) 0.018(5) -0.006(4) -0.004(4) -0.004(4)
O22 0.015(5) 0.017(5) 0.021(5) 0.008(4) 0.004(4) 0.008(4)
O23 0.021(5) 0.015(5) 0.017(5) -0.001(4) 0.000(4) 0.006(4)
O24 0.026(6) 0.018(5) 0.025(5) 0.006(4) -0.002(4) 0.015(5)
O25 0.023(6) 0.013(5) 0.022(5) -0.010(4) -0.012(4) 0.003(4)
O26 0.022(6) 0.015(5) 0.028(6) -0.005(4) -0.001(5) 0.003(5)
O27 0.011(5) 0.015(5) 0.014(5) 0.003(4) -0.001(4) -0.004(4)
O28 0.023(5) 0.016(5) 0.016(5) -0.003(4) -0.008(4) 0.015(4)
O29 0.020(6) 0.036(6) 0.033(6) -0.017(5) -0.006(5) 0.018(5)
O30 0.011(5) 0.014(5) 0.019(5) -0.006(4) -0.006(4) 0.005(4)
O31 0.022(6) 0.018(6) 0.038(6) 0.004(5) -0.002(5) 0.005(5)
O32 0.034(6) 0.020(5) 0.022(5) 0.011(4) 0.004(5) 0.017(5)
O33 0.016(5) 0.013(5) 0.015(5) 0.004(4) -0.001(4) 0.006(4)
O34 0.021(5) 0.021(5) 0.019(5) -0.003(4) -0.004(4) 0.012(5)
O35 0.014(5) 0.019(5) 0.021(5) -0.004(4) -0.009(4) 0.002(4)
O36 0.018(5) 0.031(6) 0.024(6) -0.005(5) 0.005(4) 0.010(5)
O37 0.030(6) 0.016(5) 0.010(5) -0.003(4) -0.005(4) 0.014(5)
O38 0.030(6) 0.022(5) 0.021(5) -0.004(4) -0.012(4) 0.022(5)
O39 0.010(5) 0.018(5) 0.015(5) 0.001(4) 0.003(4) 0.004(4)
O40 0.021(5) 0.014(5) 0.024(5) -0.001(4) -0.003(4) 0.008(4)
O41 0.022(5) 0.013(5) 0.023(5) 0.000(4) 0.000(4) 0.007(4)
O42 0.020(5) 0.020(5) 0.025(6) -0.002(4) -0.006(4) 0.011(5)
O43 0.019(5) 0.014(5) 0.018(5) 0.004(4) 0.003(4) 0.000(4)
O44 0.023(6) 0.028(6) 0.021(5) 0.001(5) -0.002(4) 0.014(5)
O45 0.024(6) 0.017(5) 0.029(6) 0.010(4) 0.005(5) 0.014(5)
O46 0.013(5) 0.014(5) 0.017(5) -0.004(4) 0.000(4) 0.002(4)
O47 0.015(5) 0.014(5) 0.024(5) 0.001(4) -0.006(4) 0.000(4)
O48 0.020(5) 0.012(5) 0.033(6) -0.002(4) -0.010(5) 0.003(4)
O49 0.008(5) 0.020(5) 0.020(5) -0.007(4) 0.001(4) 0.006(4)
O50 0.013(5) 0.004(4) 0.027(5) 0.000(4) -0.004(4) 0.002(4)
O51 0.022(5) 0.008(5) 0.028(6) -0.002(4) -0.008(4) 0.005(4)
O52 0.022(5) 0.024(6) 0.018(5) 0.005(4) -0.007(4) 0.012(5)
O53 0.038(6) 0.024(6) 0.023(6) -0.009(4) -0.014(5) 0.021(5)
O54 0.016(5) 0.004(4) 0.014(5) 0.000(4) -0.006(4) 0.005(4)
O55 0.027(6) 0.036(6) 0.027(6) -0.005(5) -0.001(5) 0.018(5)
O56 0.039(7) 0.021(6) 0.035(6) 0.002(5) 0.000(5) 0.017(5)
O57 0.020(5) 0.027(6) 0.021(5) -0.003(4) -0.005(4) 0.015(5)
O58 0.015(5) 0.018(5) 0.025(5) 0.004(4) 0.005(4) 0.008(4)
O59 0.019(5) 0.014(5) 0.018(5) -0.003(4) 0.001(4) 0.010(4)
O60 0.038(6) 0.023(6) 0.021(5) 0.007(4) -0.005(5) 0.020(5)
O61 0.010(5) 0.034(6) 0.035(6) -0.007(5) 0.001(5) 0.005(5)
O62 0.015(5) 0.015(5) 0.026(6) -0.003(4) -0.006(4) 0.008(4)
O63 0.011(5) 0.031(6) 0.012(5) 0.003(4) 0.001(4) 0.009(4)
O64 0.019(5) 0.015(5) 0.019(5) -0.005(4) -0.006(4) 0.003(4)
O66 0.030(6) 0.019(5) 0.017(5) -0.003(4) -0.009(4) 0.007(5)
O67 0.011(5) 0.029(6) 0.023(5) -0.007(4) 0.000(4) 0.008(5)
O68 0.018(5) 0.016(5) 0.028(6) -0.007(4) -0.004(4) 0.008(4)
O69 0.020(5) 0.025(6) 0.011(5) -0.001(4) 0.002(4) 0.010(5)
O70 0.027(6) 0.013(5) 0.039(7) -0.002(5) -0.005(5) 0.001(5)
O71 0.021(6) 0.020(6) 0.030(6) 0.008(5) -0.003(5) 0.011(5)
O72 0.015(5) 0.019(5) 0.018(5) -0.006(4) -0.003(4) 0.005(4)
O73 0.021(5) 0.022(5) 0.012(5) 0.002(4) -0.004(4) 0.013(5)
O74 0.030(6) 0.018(5) 0.019(5) -0.004(4) -0.013(5) 0.009(5)
O75 0.035(6) 0.010(5) 0.032(6) 0.000(4) -0.011(5) 0.015(5)
O76 0.022(5) 0.012(5) 0.015(5) -0.007(4) 0.000(4) 0.004(4)
O77 0.017(5) 0.029(6) 0.030(6) -0.006(5) -0.005(4) 0.014(5)
O78 0.022(5) 0.017(5) 0.014(5) 0.003(4) 0.001(4) 0.007(4)
O79 0.032(6) 0.026(6) 0.023(6) -0.003(5) -0.003(5) 0.021(5)
O80 0.026(6) 0.004(4) 0.021(5) 0.001(4) -0.001(4) 0.005(4)
O81 0.016(5) 0.040(6) 0.018(5) -0.003(5) 0.000(4) 0.014(5)
O82 0.022(5) 0.019(5) 0.028(6) 0.000(4) 0.000(4) 0.012(5)
O83 0.036(6) 0.019(5) 0.019(5) -0.010(4) -0.011(5) 0.015(5)
O84 0.025(6) 0.010(5) 0.020(5) -0.011(4) -0.012(4) 0.007(4)
O85 0.022(6) 0.024(6) 0.024(6) 0.002(5) -0.006(4) 0.007(5)
O86 0.029(6) 0.029(6) 0.012(5) 0.000(4) 0.002(4) 0.016(5)
O87 0.025(6) 0.007(5) 0.017(5) 0.003(4) -0.002(4) 0.001(4)
O88 0.023(5) 0.013(5) 0.012(5) 0.000(4) -0.004(4) 0.005(4)
O89 0.035(7) 0.015(5) 0.027(6) -0.009(5) -0.003(5) -0.003(5)
O90 0.021(5) 0.026(6) 0.019(5) 0.000(4) 0.006(4) 0.020(5)
O91 0.035(6) 0.015(5) 0.037(6) 0.004(5) -0.012(5) 0.013(5)
O92 0.016(5) 0.028(6) 0.023(6) -0.005(5) -0.009(4) 0.006(5)
O93 0.017(5) 0.018(5) 0.012(5) 0.000(4) 0.000(4) 0.008(4)
O94 0.016(5) 0.033(6) 0.031(6) -0.010(5) -0.009(4) 0.013(5)
O95 0.018(5) 0.023(6) 0.033(6) -0.001(5) 0.003(5) 0.009(5)
O96 0.031(6) 0.019(5) 0.008(5) 0.001(4) -0.004(4) 0.012(5)
O97 0.039(7) 0.023(6) 0.047(7) -0.007(5) -0.012(6) 0.018(5)
O98 0.017(5) 0.015(5) 0.012(5) 0.006(4) 0.002(4) 0.009(4)
O99 0.026(6) 0.021(6) 0.021(5) 0.003(4) -0.003(4) 0.005(5)
O100 0.015(5) 0.018(5) 0.023(5) 0.005(4) -0.003(4) 0.006(4)
O101 0.036(7) 0.033(6) 0.022(6) -0.006(5) -0.006(5) 0.021(5)
O102 0.015(5) 0.016(5) 0.027(6) 0.014(4) -0.006(4) 0.001(4)
O104 0.046(9) 0.142(16) 0.103(13) -0.009(11) 0.004(9) 0.058(10)
O105 0.030(6) 0.031(6) 0.040(7) -0.004(5) 0.011(5) 0.008(5)
O106 0.066(9) 0.029(7) 0.039(7) 0.001(6) -0.004(6) 0.018(6)
O107 0.036(7) 0.026(6) 0.066(9) 0.016(6) -0.001(6) 0.014(6)
O108 0.028(6) 0.028(6) 0.032(6) -0.008(5) 0.008(5) 0.011(5)
O109 0.034(6) 0.033(6) 0.043(7) 0.011(5) 0.008(5) 0.022(6)
O110 0.073(11) 0.064(10) 0.084(11) -0.011(9) -0.011(9) 0.025(9)
O111 0.064(9) 0.065(10) 0.068(10) 0.017(8) 0.010(8) 0.039(8)
O112 0.060(16) 0.035(13) 0.030(13) -0.019(10) -0.019(11) 0.038(13)
O113 0.032(7) 0.069(9) 0.073(9) -0.001(8) -0.003(7) 0.029(7)
O114 0.089(11) 0.027(7) 0.072(10) 0.009(7) -0.019(8) 0.012(7)
O116 0.138(15) 0.080(11) 0.070(11) -0.010(9) -0.040(10) 0.074(11)
O118 0.095(11) 0.047(9) 0.040(8) 0.014(7) -0.022(8) 0.010(8)
O119 0.094(12) 0.066(10) 0.070(10) 0.008(8) -0.007(9) 0.054(9)
O120 0.055(9) 0.129(14) 0.056(9) 0.032(9) 0.015(7) 0.057(10)
O121 0.054(9) 0.039(8) 0.049(8) 0.003(6) 0.004(7) -0.005(7)
O123 0.066(10) 0.111(13) 0.065(10) 0.023(9) 0.022(8) 0.055(10)
O126 0.072(11) 0.073(11) 0.150(17) 0.011(11) -0.004(11) 0.038(10)
O127 0.072(11) 0.086(12) 0.151(16) 0.051(11) 0.067(11) 0.053(10)
O128 0.080(12) 0.092(12) 0.075(11) 0.013(10) 0.044(9) 0.008(10)
O131 0.057(9) 0.101(12) 0.063(9) -0.043(8) -0.013(7) 0.051(9)
O134 0.100(13) 0.048(9) 0.122(14) 0.021(9) 0.007(10) 0.051(9)

loop_
_atom_type_symbol
_atom_type_description
_atom_type_scat_dispersion_real
_atom_type_scat_dispersion_imag
_atom_type_scat_source
W W -0.8490 6.8722 'International Tables Vol C Tables 4.2.6.8 and 6.1.1.4'
Se Se -0.0929 2.2259 'International Tables Vol C Tables 4.2.6.8 and 6.1.1.4'
Cu Cu 0.3201 1.2651 'International Tables Vol C Tables 4.2.6.8 and 6.1.1.4'
K K 0.2009 0.2494 'International Tables Vol C Tables 4.2.6.8 and 6.1.1.4'
O O 0.0106 0.0060 'International Tables Vol C Tables 4.2.6.8 and 6.1.1.4'
N N 0.0061 0.0033 'International Tables Vol C Tables 4.2.6.8 and 6.1.1.4'
C C 0.0033 0.0016 'International Tables Vol C Tables 4.2.6.8 and 6.1.1.4'
Cl Cl 0.1484 0.1585 'International Tables Vol C Tables 4.2.6.8 and 6.1.1.4'
H H 0.0000 0.0000 'International Tables Vol C Tables 4.2.6.8 and 6.1.1.4'

loop_
_geom_angle_atom_site_label_1
_geom_angle_atom_site_label_2
_geom_angle_atom_site_label_3
_geom_angle
_geom_angle_site_symmetry_1
_geom_angle_site_symmetry_3
O60 W1 O11 102.5(4) . .
O60 W1 O38 102.0(4) . .
O11 W1 O38 88.1(4) . .
O60 W1 O35 104.4(4) . .
O11 W1 O35 90.5(4) . .
O38 W1 O35 153.2(4) . .
O60 W1 O53 101.7(4) . .
O11 W1 O53 155.8(4) . .
O38 W1 O53 86.4(4) . .
O35 W1 O53 84.0(4) . .
O97 W2 O53 102.9(5) . .
O97 W2 O16 102.4(4) . .
O53 W2 O16 91.2(4) . .
O97 W2 O19 102.2(4) . .
O53 W2 O19 154.7(4) . .
O16 W2 O19 86.2(4) . .
O97 W2 O91 103.0(4) . .
O53 W2 O91 86.7(4) . .
O16 W2 O91 154.3(4) . .
O19 W2 O91 84.9(4) . .
O70 W3 O75 102.6(4) . .
O70 W3 O35 102.5(4) . .
O75 W3 O35 154.8(4) . .
O70 W3 O91 102.1(4) . .
O75 W3 O91 90.8(4) . .
O35 W3 O91 85.9(4) . .
O70 W3 O45 102.0(4) . .
O75 W3 O45 88.4(4) . .
O35 W3 O45 84.6(4) . .
O91 W3 O45 155.5(4) . .
O70 W3 O58 171.0(4) . .
O75 W3 O58 72.2(3) . .
O35 W3 O58 82.7(3) . .
O91 W3 O58 85.5(3) . .
O45 W3 O58 70.9(3) . .
O2 W4 O41 103.7(4) . .
O2 W4 O28 102.1(4) . .
O41 W4 O28 92.4(4) . .
O2 W4 O68 101.6(4) . .
O41 W4 O68 87.0(4) . .
O28 W4 O68 155.7(4) . .
O2 W4 O16 98.3(4) . .
O41 W4 O16 157.6(4) . .
O28 W4 O16 86.9(4) . .
O68 W4 O16 84.7(4) . .
O2 W4 O59 170.5(4) . .
O41 W4 O59 84.5(3) . .
O28 W4 O59 72.3(3) . .
O68 W4 O59 83.5(3) . .
O16 W4 O59 74.0(3) . .
O2 W4 K5 92.4(3) . .
O41 W4 K5 41.8(3) . .
O28 W4 K5 55.1(3) . .
O68 W4 K5 128.8(3) . .
O16 W4 K5 141.9(3) . .
O59 W4 K5 90.5(2) . .
O101 W5 O40 103.0(4) . .
O101 W5 O51 102.7(4) . .
O40 W5 O51 89.3(4) . .
O101 W5 O19 99.8(4) . .
O40 W5 O19 157.1(4) . .
O51 W5 O19 87.9(4) . .
O101 W5 O28 100.7(4) . .
O40 W5 O28 86.6(4) . .
O51 W5 O28 156.6(4) . .
O19 W5 O28 87.0(4) . .
O101 W5 O59 169.4(4) . .
O40 W5 O59 83.9(3) . .
O51 W5 O59 85.2(3) . .
O19 W5 O59 73.2(3) . .
O28 W5 O59 71.4(3) . .
O99 W6 O84 103.9(4) . .
O99 W6 O7 101.0(4) . .
O84 W6 O7 94.4(4) . .
O99 W6 O51 101.5(4) . .
O84 W6 O51 90.0(4) . .
O7 W6 O51 155.3(4) . .
O99 W6 O75 99.5(4) . .
O84 W6 O75 156.4(4) . .
O7 W6 O75 84.2(4) . .
O51 W6 O75 82.1(4) . .
O99 W6 O58 169.4(4) . .
O84 W6 O58 84.8(3) . .
O7 W6 O58 71.9(3) . .
O51 W6 O58 84.3(3) . .
O75 W6 O58 72.3(3) . .
O99 W6 K15 74.0(5) . 18_546
O84 W6 K15 119.9(4) . 18_546
O7 W6 K15 33.6(4) . 18_546
O51 W6 K15 150.1(4) . 18_546
O75 W6 K15 69.9(4) . 18_546
O58 W6 K15 96.6(4) . 18_546
O31 W7 O23 104.2(4) . .
O31 W7 O52 101.2(4) . .
O23 W7 O52 89.2(4) . .
O31 W7 O45 100.4(4) . .
O23 W7 O45 155.4(4) . .
O52 W7 O45 87.9(4) . .
O31 W7 O7 101.1(4) . .
O23 W7 O7 86.6(4) . .
O52 W7 O7 157.6(4) . .
O45 W7 O7 86.9(4) . .
O31 W7 O58 170.5(4) . .
O23 W7 O58 82.0(3) . .
O52 W7 O58 86.0(4) . .
O45 W7 O58 73.4(3) . .
O7 W7 O58 71.6(3) . .
O31 W7 K15 60.2(5) . 18_546
O23 W7 K15 118.5(5) . 18_546
O52 W7 K15 148.8(5) . 18_546
O45 W7 K15 72.8(5) . 18_546
O7 W7 K15 47.9(5) . 18_546
O58 W7 K15 110.5(5) . 18_546
O31 W7 K15' 45.7(5) . 18_546
O23 W7 K15' 116.5(4) . 18_546
O52 W7 K15' 140.4(4) . 18_546
O45 W7 K15' 80.0(4) . 18_546
O7 W7 K15' 59.6(4) . 18_546
O58 W7 K15' 125.1(4) . 18_546
K15 W7 K15' 14.5(4) 18_546 18_546
O74 W8 O73 103.8(4) . .
O74 W8 O68 102.6(4) . .
O73 W8 O68 89.2(4) . .
O74 W8 O20 101.3(4) . .
O73 W8 O20 90.6(4) . .
O68 W8 O20 155.3(4) . .
O74 W8 O38 99.4(4) . .
O73 W8 O38 156.8(4) . .
O68 W8 O38 86.0(4) . .
O20 W8 O38 84.5(4) . .
O74 W8 O37 169.2(4) . .
O73 W8 O37 84.2(3) . .
O68 W8 O37 84.4(3) . .
O20 W8 O37 71.0(3) . .
O38 W8 O37 72.8(3) . .
O74 W8 K1 97.2(3) . .
O73 W8 K1 37.0(3) . .
O68 W8 K1 126.0(3) . .
O20 W8 K1 55.7(2) . .
O38 W8 K1 139.3(3) . .
O37 W8 K1 84.8(2) . .
O32 W9 O10 104.1(4) . .
O32 W9 O20 101.6(4) . .
O10 W9 O20 94.6(4) . .
O32 W9 O52 102.8(4) . .
O10 W9 O52 87.2(4) . .
O20 W9 O52 154.3(4) . .
O32 W9 O11 97.7(4) . .
O10 W9 O11 157.6(4) . .
O20 W9 O11 86.1(4) . .
O52 W9 O11 82.8(4) . .
O32 W9 O37 169.3(4) . .
O10 W9 O37 85.2(3) . .
O20 W9 O37 71.9(3) . .
O52 W9 O37 82.7(3) . .
O11 W9 O37 73.7(3) . .
O32 W9 K1 97.6(3) . .
O10 W9 K1 39.8(3) . .
O20 W9 K1 57.0(2) . .
O52 W9 K1 126.6(3) . .
O11 W9 K1 142.2(3) . .
O37 W9 K1 86.1(2) . .
O32 W9 K6 32.4(3) . .
O10 W9 K6 75.1(3) . .
O20 W9 K6 118.1(2) . .
O52 W9 K6 87.2(3) . .
O11 W9 K6 124.1(3) . .
O37 W9 K6 158.3(2) . .
K1 W9 K6 84.58(7) . .
O86 W10 O57 103.2(4) . .
O86 W10 O15 97.0(4) . .
O57 W10 O15 99.7(4) . .
O86 W10 O23 95.3(4) . .
O57 W10 O23 97.3(4) . .
O15 W10 O23 156.1(4) . .
O86 W10 O10 95.6(4) . .
O57 W10 O10 161.1(4) . .
O15 W10 O10 79.9(3) . .
O23 W10 O10 78.6(3) . .
O86 W10 O46 169.5(4) . .
O57 W10 O46 87.1(4) . .
O15 W10 O46 78.7(3) . .
O23 W10 O46 85.6(3) . .
O10 W10 O46 74.3(3) . .
O86 W10 K1 119.6(3) . .
O57 W10 K1 123.7(3) . .
O15 W10 K1 44.1(3) . .
O23 W10 K1 112.0(3) . .
O10 W10 K1 44.8(2) . .
O46 W10 K1 50.9(2) . .
O86 W10 K6 33.9(3) . .
O57 W10 K6 123.1(3) . .
O15 W10 K6 67.5(3) . .
O23 W10 K6 115.8(3) . .
O10 W10 K6 74.4(2) . .
O46 W10 K6 137.1(2) . .
K1 W10 K6 86.17(7) . .
O5 W11 O29 103.4(5) . .
O5 W11 O90 102.0(4) . .
O29 W11 O90 96.3(4) . .
O5 W11 O41 94.5(4) . .
O29 W11 O41 93.9(4) . .
O90 W11 O41 158.1(4) . .
O5 W11 O98 89.7(4) . .
O29 W11 O98 166.9(4) . .
O90 W11 O98 81.0(3) . .
O41 W11 O98 84.7(3) . .
O5 W11 O73 163.3(4) . .
O29 W11 O73 91.2(4) . .
O90 W11 O73 84.2(4) . .
O41 W11 O73 76.2(3) . .
O98 W11 O73 75.8(3) . .
O5 W11 K5 49.5(3) . .
O29 W11 K5 117.2(3) . .
O90 W11 K5 138.7(3) . .
O41 W11 K5 48.4(3) . .
O98 W11 K5 71.3(2) . .
O73 W11 K5 116.5(2) . .
O5 W11 K8 65.1(3) . .
O29 W11 K8 40.0(3) . .
O90 W11 K8 114.5(3) . .
O41 W11 K8 85.5(3) . .
O98 W11 K8 152.1(2) . .
O73 W11 K8 126.7(2) . .
K5 W11 K8 82.76(8) . .
O5 W11 K1 130.3(3) . .
O29 W11 K1 117.5(3) . .
O90 W11 K1 49.4(3) . .
O41 W11 K1 108.8(3) . .
O98 W11 K1 51.4(2) . .
O73 W11 K1 44.3(2) . .
K5 W11 K1 121.37(7) . .
K8 W11 K1 155.82(8) . .
O5 W11 K2 116.2(3) . .
O29 W11 K2 38.4(3) . .
O90 W11 K2 58.7(3) . .
O41 W11 K2 125.7(3) . .
O98 W11 K2 134.8(2) . .
O73 W11 K2 80.2(2) . .
K5 W11 K2 153.58(7) . .
K8 W11 K2 70.85(8) . .
K1 W11 K2 84.99(7) . .
O79 W12 O100 103.4(4) . .
O79 W12 O18 103.4(4) . .
O100 W12 O18 89.0(4) . .
O79 W12 O14 101.4(4) . .
O100 W12 O14 92.0(4) . .
O18 W12 O14 154.3(4) . .
O79 W12 O13 97.5(4) . .
O100 W12 O13 159.1(4) . .
O18 W12 O13 85.6(4) . .
O14 W12 O13 84.3(4) . .
O79 W12 O49 167.7(4) . .
O100 W12 O49 87.0(4) . .
O18 W12 O49 83.0(3) . .
O14 W12 O49 71.4(3) . .
O13 W12 O49 72.2(3) . .
O79 W12 K14 50.6(4) . .
O100 W12 K14 153.7(3) . .
O18 W12 K14 93.6(3) . .
O14 W12 K14 96.8(3) . .
O13 W12 K14 47.1(3) . .
O49 W12 K14 119.3(3) . .
O79 W12 K1 98.6(3) . .
O100 W12 K1 37.5(3) . .
O18 W12 K1 125.8(3) . .
O14 W12 K1 56.1(3) . .
O13 W12 K1 139.4(3) . .
O49 W12 K1 85.7(2) . .
K14 W12 K1 136.94(16) . .
O24 W13 O69 103.8(4) . .
O24 W13 O14 100.2(4) . .
O69 W13 O14 93.4(4) . .
O24 W13 O67 102.4(4) . .
O69 W13 O67 89.9(4) . .
O14 W13 O67 155.6(4) . .
O24 W13 O6 98.2(4) . .
O69 W13 O6 157.8(4) . .
O14 W13 O6 85.7(4) . .
O67 W13 O6 82.2(4) . .
O24 W13 O49 168.6(4) . .
O69 W13 O49 85.4(3) . .
O14 W13 O49 72.2(3) . .
O67 W13 O49 83.9(3) . .
O6 W13 O49 73.1(3) . .
O24 W13 K1 96.4(3) . .
O69 W13 K1 38.7(3) . .
O14 W13 K1 57.0(3) . .
O67 W13 K1 128.4(3) . .
O6 W13 K1 141.8(3) . .
O49 W13 K1 86.7(2) . .
O66 W14 O13 101.0(4) . .
O66 W14 O6 102.9(4) . .
O13 W14 O6 89.0(4) . .
O66 W14 O34 103.4(4) . .
O13 W14 O34 155.2(4) . .
O6 W14 O34 90.2(4) . .
O66 W14 O48 100.6(4) . .
O13 W14 O48 88.7(4) . .
O6 W14 O48 156.4(4) . .
O34 W14 O48 82.2(4) . .
O66 W14 O49 171.4(4) . .
O13 W14 O49 72.0(3) . .
O6 W14 O49 72.6(3) . .
O34 W14 O49 84.1(3) . .
O48 W14 O49 84.4(3) . .
O66 W14 K8 48.3(3) . 9_654
O13 W14 K8 112.4(3) . 9_654
O6 W14 K8 145.4(3) . 9_654
O34 W14 K8 81.1(3) . 9_654
O48 W14 K8 55.3(3) . 9_654
O49 W14 K8 138.5(2) . 9_654
O66 W14 K13 46.2(4) . 13_656
O13 W14 K13 134.4(3) . 13_656
O6 W14 K13 73.6(3) . 13_656
O34 W14 K13 68.6(3) . 13_656
O48 W14 K13 123.0(3) . 13_656
O49 W14 K13 136.0(2) . 13_656
K8 W14 K13 72.04(17) 9_654 13_656
O85 W15 O25 104.6(4) . .
O85 W15 O26 102.6(4) . .
O25 W15 O26 87.7(4) . .
O85 W15 O34 101.3(4) . .
O25 W15 O34 154.1(4) . .
O26 W15 O34 86.1(4) . .
O85 W15 O81 101.6(4) . .
O25 W15 O81 88.8(4) . .
O26 W15 O81 155.6(4) . .
O34 W15 O81 86.6(4) . .
O85 W15 O80 170.8(4) . .
O25 W15 O80 70.9(3) . .
O26 W15 O80 85.4(3) . .
O34 W15 O80 83.5(3) . .
O81 W15 O80 70.7(3) . .
O89 W16 O64 101.5(4) . .
O89 W16 O87 102.7(4) . .
O64 W16 O87 88.6(4) . .
O89 W16 O42 99.0(4) . .
O64 W16 O42 159.5(4) . .
O87 W16 O42 88.3(4) . .
O89 W16 O43 101.7(4) . .
O64 W16 O43 89.3(4) . .
O87 W16 O43 155.5(4) . .
O42 W16 O43 85.2(4) . .
O89 W16 O21 169.4(4) . .
O64 W16 O21 85.7(3) . .
O87 W16 O21 85.1(3) . .
O42 W16 O21 73.8(3) . .
O43 W16 O21 70.4(3) . .
O89 W16 K4 94.0(3) . .
O64 W16 K4 41.9(3) . .
O87 W16 K4 130.2(3) . .
O42 W16 K4 135.1(3) . .
O43 W16 K4 50.0(3) . .
O21 W16 K4 86.2(2) . .
O56 W17 O78 104.6(4) . .
O56 W17 O87 100.1(4) . .
O78 W17 O87 89.5(4) . .
O56 W17 O71 104.0(4) . .
O78 W17 O71 93.9(4) . .
O87 W17 O71 153.9(4) . .
O56 W17 O25 99.3(4) . .
O78 W17 O25 155.5(4) . .
O87 W17 O25 81.0(4) . .
O71 W17 O25 85.3(4) . .
O56 W17 O80 168.9(4) . .
O78 W17 O80 85.8(3) . .
O87 W17 O80 83.7(3) . .
O71 W17 O80 70.8(3) . .
O25 W17 O80 70.8(3) . .
O56 W17 K3 92.1(3) . .
O78 W17 K3 48.1(3) . .
O87 W17 K3 137.6(3) . .
O71 W17 K3 51.6(3) . .
O25 W17 K3 136.9(3) . .
O80 W17 K3 92.0(2) . .
O56 W17 K11' 33.0(5) . 2_645
O78 W17 K11' 96.2(5) . 2_645
O87 W17 K11' 68.0(5) . 2_645
O71 W17 K11' 137.0(5) . 2_645
O25 W17 K11' 101.0(4) . 2_645
O80 W17 K11' 151.6(5) . 2_645
K3 W17 K11' 110.5(4) . 2_645
O92 W18 O48 102.3(4) . .
O92 W18 O77 103.1(4) . .
O48 W18 O77 91.6(4) . .
O92 W18 O26 102.2(4) . .
O48 W18 O26 86.4(4) . .
O77 W18 O26 154.5(4) . .
O92 W18 O42 103.0(4) . .
O48 W18 O42 154.5(4) . .
O77 W18 O42 85.8(4) . .
O26 W18 O42 85.2(4) . .
O92 W18 K8 52.0(3) . 9_654
O48 W18 K8 53.1(3) . 9_654
O77 W18 K8 115.8(3) . 9_654
O26 W18 K8 82.9(3) . 9_654
O42 W18 K8 148.6(3) . 9_654
O95 W19 O22 104.5(4) . .
O95 W19 O81 100.4(4) . .
O22 W19 O81 155.0(4) . .
O95 W19 O71 100.6(4) . .
O22 W19 O71 87.1(4) . .
O81 W19 O71 86.9(4) . .
O95 W19 O67 101.7(4) . .
O22 W19 O67 89.6(4) . .
O81 W19 O67 86.9(4) . .
O71 W19 O67 157.5(4) . .
O95 W19 O80 170.4(4) . .
O22 W19 O80 81.3(3) . .
O81 W19 O80 73.8(3) . .
O71 W19 O80 71.8(3) . .
O67 W19 O80 85.7(3) . .
O95 W19 K3 89.3(3) . .
O22 W19 K3 44.4(3) . .
O81 W19 K3 135.4(3) . .
O71 W19 K3 48.6(3) . .
O67 W19 K3 133.9(3) . .
O80 W19 K3 89.8(2) . .
O61 W20 O76 103.6(4) . .
O61 W20 O18 102.3(4) . .
O76 W20 O18 88.8(4) . .
O61 W20 O43 101.2(4) . .
O76 W20 O43 92.3(4) . .
O18 W20 O43 155.5(4) . .
O61 W20 O77 97.1(4) . .
O76 W20 O77 159.2(4) . .
O18 W20 O77 84.9(4) . .
O43 W20 O77 85.4(4) . .
O61 W20 O21 168.9(4) . .
O76 W20 O21 85.2(3) . .
O18 W20 O21 84.5(3) . .
O43 W20 O21 71.3(3) . .
O77 W20 O21 74.5(3) . .
O61 W20 K4 91.4(3) . .
O76 W20 K4 42.7(3) . .
O18 W20 K4 131.5(3) . .
O43 W20 K4 54.3(3) . .
O77 W20 K4 139.7(3) . .
O21 W20 K4 90.5(2) . .
O61 W20 K15 38.9(5) . .
O76 W20 K15 141.4(4) . .
O18 W20 K15 105.5(4) . .
O43 W20 K15 88.6(4) . .
O77 W20 K15 59.3(4) . .
O21 W20 K15 131.0(4) . .
K4 W20 K15 113.5(4) . .
O36 W21 O82 102.3(4) . .
O36 W21 O15 97.5(4) . .
O82 W21 O15 101.7(4) . .
O36 W21 O22 96.6(4) . .
O82 W21 O22 95.3(4) . .
O15 W21 O22 155.0(4) . .
O36 W21 O69 95.7(4) . .
O82 W21 O69 161.4(4) . .
O15 W21 O69 80.2(3) . .
O22 W21 O69 77.9(3) . .
O36 W21 O1 170.9(4) . .
O82 W21 O1 86.7(4) . .
O15 W21 O1 79.4(3) . .
O22 W21 O1 83.5(3) . .
O69 W21 O1 75.4(3) . .
O36 W21 K3 108.9(3) . .
O82 W21 K3 49.1(3) . .
O15 W21 K3 143.5(3) . .
O22 W21 K3 46.6(2) . .
O69 W21 K3 120.2(2) . .
O1 W21 K3 77.7(2) . .
O36 W21 K1 118.8(3) . .
O82 W21 K1 126.7(3) . .
O15 W21 K1 44.0(3) . .
O22 W21 K1 110.9(2) . .
O69 W21 K1 44.1(2) . .
O1 W21 K1 53.3(2) . .
K3 W21 K1 130.00(9) . .
O36 W21 K6 34.2(3) . .
O82 W21 K6 121.4(3) . .
O15 W21 K6 66.6(3) . .
O22 W21 K6 119.0(2) . .
O69 W21 K6 76.6(2) . .
O1 W21 K6 138.8(2) . .
K3 W21 K6 143.16(9) . .
K1 W21 K6 85.64(7) . .
O94 W22 O55 102.7(5) . .
O94 W22 O90 96.1(4) . .
O55 W22 O90 101.6(4) . .
O94 W22 O76 93.8(4) . .
O55 W22 O76 94.4(4) . .
O90 W22 O76 158.9(4) . .
O94 W22 O54 168.8(4) . .
O55 W22 O54 88.4(4) . .
O90 W22 O54 81.9(3) . .
O76 W22 O54 84.8(3) . .
O94 W22 O100 92.7(4) . .
O55 W22 O100 163.1(4) . .
O90 W22 O100 83.2(4) . .
O76 W22 O100 77.7(3) . .
O54 W22 O100 76.1(3) . .
O94 W22 K4 112.0(3) . .
O55 W22 K4 49.7(3) . .
O90 W22 K4 142.6(3) . .
O76 W22 K4 46.3(3) . .
O54 W22 K4 74.8(2) . .
O100 W22 K4 118.0(2) . .
O94 W22 K1 121.0(3) . .
O55 W22 K1 127.4(3) . .
O90 W22 K1 49.8(3) . .
O76 W22 K1 109.3(3) . .
O54 W22 K1 49.9(2) . .
O100 W22 K1 45.1(2) . .
K4 W22 K1 123.33(7) . .
O94 W22 K2 38.5(3) . .
O55 W22 K2 120.1(3) . .
O90 W22 K2 59.9(3) . .
O76 W22 K2 122.8(3) . .
O54 W22 K2 134.9(2) . .
O100 W22 K2 76.5(2) . .
K4 W22 K2 150.23(7) . .
K1 W22 K2 85.73(7) . .
O102 W23 O3 102.7(4) . .
O102 W23 O72 99.5(4) . .
O3 W23 O72 97.8(4) . .
O102 W23 O64 91.7(4) . .
O3 W23 O64 97.6(4) . .
O72 W23 O64 158.5(4) . .
O102 W23 O47 90.9(4) . .
O3 W23 O47 166.2(4) . .
O72 W23 O47 82.1(4) . .
O64 W23 O47 79.4(3) . .
O102 W23 O78 166.4(4) . .
O3 W23 O78 87.5(4) . .
O72 W23 O78 87.8(4) . .
O64 W23 O78 77.9(4) . .
O47 W23 O78 78.7(3) . .
O102 W23 K4 45.3(3) . .
O3 W23 K4 123.2(3) . .
O72 W23 K4 127.9(3) . .
O64 W23 K4 51.9(3) . .
O47 W23 K4 65.5(2) . .
O78 W23 K4 121.3(2) . .
O102 W23 K3 143.4(3) . .
O3 W23 K3 96.8(3) . .
O72 W23 K3 46.9(3) . .
O64 W23 K3 116.2(3) . .
O47 W23 K3 72.9(2) . .
O78 W23 K3 41.2(2) . .
K4 W23 K3 138.07(8) . .
O1 W24 O47 99.3(4) . .
O1 W24 O54 100.4(4) . .
O47 W24 O54 103.1(4) . .
O1 W24 O30 97.2(4) . .
O47 W24 O30 88.9(4) . .
O54 W24 O30 156.6(4) . .
O1 W24 O63 95.7(4) . .
O47 W24 O63 155.1(4) . .
O54 W24 O63 93.5(4) . .
O30 W24 O63 69.5(3) . .
O1 W24 O50 175.6(4) . .
O47 W24 O50 81.0(4) . .
O54 W24 O50 83.7(3) . .
O30 W24 O50 78.4(3) . .
O63 W24 O50 82.5(3) . .
O1 W24 K1 55.7(3) . .
O47 W24 K1 128.3(3) . .
O54 W24 K1 50.6(3) . .
O30 W24 K1 134.0(2) . .
O63 W24 K1 76.6(2) . .
O50 W24 K1 127.4(2) . .
O46 W25 O4 101.0(4) . .
O46 W25 O98 99.8(4) . .
O4 W25 O98 102.2(4) . .
O46 W25 O65 98.6(4) . .
O4 W25 O65 89.0(4) . .
O98 W25 O65 156.1(4) . .
O46 W25 O63 95.8(4) . .
O4 W25 O63 154.3(4) . .
O98 W25 O63 93.8(4) . .
O65 W25 O63 69.3(3) . .
O46 W25 O93 176.5(4) . .
O4 W25 O93 80.5(3) . .
O98 W25 O93 82.9(3) . .
O65 W25 O93 78.2(3) . .
O63 W25 O93 81.8(3) . .
O46 W25 K1 52.7(3) . .
O4 W25 K1 128.9(3) . .
O98 W25 K1 53.2(3) . .
O65 W25 K1 132.7(2) . .
O63 W25 K1 76.8(2) . .
O93 W25 K1 128.7(2) . .
O46 W25 K5 138.6(3) . .
O4 W25 K5 51.4(3) . .
O98 W25 K5 64.5(3) . .
O65 W25 K5 109.4(2) . .
O63 W25 K5 122.1(2) . .
O93 W25 K5 44.6(2) . .
K1 W25 K5 116.31(7) . .
O83 W26 O44 102.6(4) . .
O83 W26 O62 96.8(4) . .
O44 W26 O62 97.4(4) . .
O83 W26 O40 99.6(4) . .
O44 W26 O40 94.3(4) . .
O62 W26 O40 157.2(4) . .
O83 W26 O4 165.6(4) . .
O44 W26 O4 91.7(4) . .
O62 W26 O4 82.8(3) . .
O40 W26 O4 77.3(3) . .
O83 W26 O84 87.0(4) . .
O44 W26 O84 168.8(4) . .
O62 W26 O84 86.8(3) . .
O40 W26 O84 78.4(3) . .
O4 W26 O84 78.5(3) . .
O83 W26 K5 127.4(3) . .
O44 W26 K5 47.7(3) . .
O62 W26 K5 125.2(3) . .
O40 W26 K5 53.3(3) . .
O4 W26 K5 62.1(2) . .
O84 W26 K5 121.7(2) . .
O83 W26 K4 35.8(3) . 11_667
O44 W26 K4 69.6(3) . 11_667
O62 W26 K4 87.8(3) . 11_667
O40 W26 K4 114.7(3) . 11_667
O4 W26 K4 157.8(2) . 11_667
O84 W26 K4 121.1(2) . 11_667
K5 W26 K4 108.79(7) . 11_667
O96 W27 O12 103.8(4) . .
O96 W27 O62 98.9(4) . .
O12 W27 O62 100.2(4) . .
O96 W27 O9 97.5(4) . .
O12 W27 O9 92.7(4) . .
O62 W27 O9 156.0(4) . .
O96 W27 O65 97.7(4) . .
O12 W27 O65 154.7(4) . .
O62 W27 O65 89.3(3) . .
O9 W27 O65 71.2(3) . .
O96 W27 O33 172.2(4) . .
O12 W27 O33 83.8(3) . .
O62 W27 O33 81.3(3) . .
O9 W27 O33 80.1(3) . .
O65 W27 O33 74.5(3) . .
O88 W28 O8 96.9(4) . .
O88 W28 O30 101.6(4) . .
O8 W28 O30 72.9(3) . .
O88 W28 O9 96.3(4) . .
O8 W28 O9 72.7(3) . .
O30 W28 O9 142.7(3) . .
O88 W28 O65 99.0(4) . .
O8 W28 O65 142.6(3) . .
O30 W28 O65 135.4(3) . .
O9 W28 O65 72.0(3) . .
O88 W28 O63 89.9(4) . .
O8 W28 O63 143.6(4) . .
O30 W28 O63 70.7(4) . .
O9 W28 O63 142.2(4) . .
O65 W28 O63 70.2(3) . .
O88 W28 O39 177.0(4) . .
O8 W28 O39 85.9(3) . .
O30 W28 O39 78.2(3) . .
O9 W28 O39 85.6(3) . .
O65 W28 O39 79.3(3) . .
O63 W28 O39 87.2(3) . .
O88 W28 Cu1 89.1(3) . .
O8 W28 Cu1 38.4(2) . .
O30 W28 Cu1 111.3(2) . .
O9 W28 Cu1 36.2(2) . .
O65 W28 Cu1 108.2(2) . .
O63 W28 Cu1 177.9(3) . .
O39 W28 Cu1 93.8(2) . .
O17 W29 O27 102.2(4) . .
O17 W29 O72 97.0(4) . .
O27 W29 O72 101.9(4) . .
O17 W29 O8 96.7(4) . .
O27 W29 O8 96.5(4) . .
O72 W29 O8 154.0(4) . .
O17 W29 O30 94.5(4) . .
O27 W29 O30 160.0(4) . .
O72 W29 O30 86.5(3) . .
O8 W29 O30 70.5(3) . .
O17 W29 O12 171.1(4) . 12_547
O27 W29 O12 86.4(3) . 12_547
O72 W29 O12 83.0(3) . 12_547
O8 W29 O12 80.0(3) . 12_547
O30 W29 O12 76.6(3) . 12_547
O17 W29 K3 41.0(3) . .
O27 W29 K3 114.3(3) . .
O72 W29 K3 56.6(3) . .
O8 W29 K3 130.2(3) . .
O30 W29 K3 85.6(2) . .
O12 W29 K3 136.9(2) 12_547 .
O37 Se1 O59 100.0(4) . .
O37 Se1 O58 98.8(4) . .
O59 Se1 O58 97.3(4) . .
O49 Se2 O21 98.7(4) . .
O49 Se2 O80 98.3(4) . .
O21 Se2 O80 97.5(4) . .
O9 Cu1 O27 94.0(4) . 11_667
O9 Cu1 O8 74.0(4) . .
O27 Cu1 O8 165.9(4) 11_667 .
O9 Cu1 O103 169.9(3) . .
O27 Cu1 O103 89.6(3) 11_667 .
O8 Cu1 O103 100.9(3) . .
O9 Cu1 Cl1 92.4(3) . 11_667
O27 Cu1 Cl1 93.0(3) 11_667 11_667
O8 Cu1 Cl1 95.0(3) . 11_667
O103 Cu1 Cl1 96.8(3) . 11_667
O9 Cu1 W28 38.0(3) . .
O27 Cu1 W28 128.4(3) 11_667 .
O8 Cu1 W28 38.0(2) . .
O103 Cu1 W28 134.5(2) . .
Cl1 Cu1 W28 103.95(16) 11_667 .
O110 Cu2 O112 88.2(8) . .
O110 Cu2 O148 90.0(8) . .
O112 Cu2 O148 178.0(10) . .
O110 Cu2 O111 173.1(6) . .
O112 Cu2 O111 86.6(8) . .
O148 Cu2 O111 95.3(7) . .
O110 Cu2 O132 97.1(7) . .
O112 Cu2 O132 104.8(7) . .
O148 Cu2 O132 74.7(8) . .
O111 Cu2 O132 88.7(6) . .
O110 Cu2 K11' 153.5(6) . 6_665
O112 Cu2 K11' 85.5(7) . 6_665
O148 Cu2 K11' 95.8(7) . 6_665
O111 Cu2 K11' 30.2(6) . 6_665
O132 Cu2 K11' 60.0(7) . 6_665
O73 K1 O69 157.1(3) . .
O73 K1 O100 100.2(3) . .
O69 K1 O100 77.9(3) . .
O73 K1 O10 77.0(3) . .
O69 K1 O10 95.2(3) . .
O100 K1 O10 155.7(3) . .
O73 K1 O15 128.7(3) . .
O69 K1 O15 56.6(3) . .
O100 K1 O15 131.0(3) . .
O10 K1 O15 55.9(3) . .
O73 K1 O54 107.2(3) . .
O69 K1 O54 90.8(3) . .
O100 K1 O54 55.9(2) . .
O10 K1 O54 148.3(3) . .
O15 K1 O54 103.8(3) . .
O73 K1 O90 56.9(3) . .
O69 K1 O90 132.1(3) . .
O100 K1 O90 56.3(3) . .
O10 K1 O90 132.2(3) . .
O15 K1 O90 150.6(3) . .
O54 K1 O90 53.7(2) . .
O73 K1 O46 84.3(3) . .
O69 K1 O46 108.9(3) . .
O100 K1 O46 149.8(3) . .
O10 K1 O46 54.5(2) . .
O15 K1 O46 53.3(2) . .
O54 K1 O46 94.2(2) . .
O90 K1 O46 105.1(3) . .
O73 K1 O98 54.5(2) . .
O69 K1 O98 148.3(3) . .
O100 K1 O98 105.0(3) . .
O10 K1 O98 93.1(3) . .
O15 K1 O98 105.0(3) . .
O54 K1 O98 67.2(2) . .
O90 K1 O98 51.6(2) . .
O46 K1 O98 53.7(2) . .
O73 K1 O1 148.6(3) . .
O69 K1 O1 54.2(2) . .
O100 K1 O1 87.7(3) . .
O10 K1 O1 107.4(3) . .
O15 K1 O1 52.5(2) . .
O54 K1 O1 52.9(2) . .
O90 K1 O1 106.3(2) . .
O46 K1 O1 74.5(2) . .
O98 K1 O1 94.1(2) . .
O73 K1 O20 52.1(2) . .
O69 K1 O20 106.1(3) . .
O100 K1 O20 106.3(3) . .
O10 K1 O20 52.7(2) . .
O15 K1 O20 103.2(2) . .
O54 K1 O20 152.9(2) . .
O90 K1 O20 100.0(2) . .
O46 K1 O20 100.0(2) . .
O98 K1 O20 103.3(2) . .
O1 K1 O20 153.7(2) . .
O73 K1 O14 108.4(2) . .
O69 K1 O14 52.4(2) . .
O100 K1 O14 52.1(2) . .
O10 K1 O14 105.3(3) . .
O15 K1 O14 103.1(2) . .
O54 K1 O14 103.0(2) . .
O90 K1 O14 100.7(2) . .
O46 K1 O14 154.1(2) . .
O98 K1 O14 151.7(2) . .
O1 K1 O14 100.5(2) . .
O20 K1 O14 73.0(2) . .
O70 K2 O94 68.1(3) 17_556 .
O70 K2 O79 82.6(3) 17_556 .
O94 K2 O79 74.7(3) . .
O70 K2 O29 140.3(3) 17_556 .
O94 K2 O29 90.7(3) . .
O79 K2 O29 125.1(3) . .
O70 K2 O74 152.0(3) 17_556 .
O94 K2 O74 125.7(3) . .
O79 K2 O74 79.1(3) . .
O29 K2 O74 67.5(3) . .
O70 K2 O117 75.1(4) 17_556 .
O94 K2 O117 89.0(4) . .
O79 K2 O117 156.2(4) . .
O29 K2 O117 71.2(4) . .
O74 K2 O117 124.7(4) . .
O70 K2 O135 73.2(4) 17_556 .
O94 K2 O135 132.8(4) . .
O79 K2 O135 74.5(4) . .
O29 K2 O135 136.4(4) . .
O74 K2 O135 81.6(4) . .
O117 K2 O135 106.3(5) . .
O70 K2 O90 118.3(3) 17_556 .
O94 K2 O90 50.2(2) . .
O79 K2 O90 83.3(2) . .
O29 K2 O90 50.0(2) . .
O74 K2 O90 80.4(2) . .
O117 K2 O90 99.7(3) . .
O135 K2 O90 153.7(4) . .
O70 K2 W22 90.1(2) 17_556 .
O94 K2 W22 22.41(18) . .
O79 K2 W22 72.2(2) . .
O29 K2 W22 75.3(2) . .
O74 K2 W22 104.0(2) . .
O117 K2 W22 99.1(3) . .
O135 K2 W22 144.4(4) . .
O90 K2 W22 28.83(15) . .
O70 K2 W11 137.5(2) 17_556 .
O94 K2 W11 73.9(2) . .
O79 K2 W11 105.4(2) . .
O29 K2 W11 22.29(19) . .
O74 K2 W11 68.55(18) . .
O117 K2 W11 86.0(3) . .
O135 K2 W11 149.3(4) . .
O90 K2 W11 28.10(15) . .
W22 K2 W11 55.27(5) . .
O70 K2 K8 110.9(2) 17_556 .
O94 K2 K8 93.3(2) . .
O79 K2 K8 157.5(2) . .
O29 K2 K8 34.4(2) . .
O74 K2 K8 93.5(2) . .
O117 K2 K8 37.1(3) . .
O135 K2 K8 125.8(4) . .
O90 K2 K8 74.48(17) . .
W22 K2 K8 89.42(10) . .
W11 K2 K8 52.42(7) . .
O17 K3 O126 87.9(4) . .
O17 K3 O22 122.1(3) . .
O126 K3 O22 149.2(5) . .
O17 K3 O139 111.2(5) . .
O126 K3 O139 83.4(5) . .
O22 K3 O139 90.8(4) . .
O17 K3 O78 112.9(3) . .
O126 K3 O78 90.9(4) . .
O22 K3 O78 72.1(3) . .
O139 K3 O78 135.2(5) . .
O17 K3 O71 169.7(3) . .
O126 K3 O71 94.5(4) . .
O22 K3 O71 54.8(3) . .
O139 K3 O71 79.1(4) . .
O78 K3 O71 57.1(3) . .
O17 K3 O82 71.5(3) . .
O126 K3 O82 149.4(4) . .
O22 K3 O82 58.3(3) . .
O139 K3 O82 83.5(4) . .
O78 K3 O82 117.5(3) . .
O71 K3 O82 109.9(3) . .
O17 K3 O72 56.5(3) . .
O126 K3 O72 79.9(4) . .
O22 K3 O72 109.7(3) . .
O139 K3 O72 159.4(5) . .
O78 K3 O72 57.4(3) . .
O71 K3 O72 114.0(3) . .
O82 K3 O72 105.3(3) . .
O17 K3 W17 139.5(3) . .
O126 K3 W17 83.4(4) . .
O22 K3 W17 69.4(2) . .
O139 K3 W17 106.9(4) . .
O78 K3 W17 28.42(18) . .
O71 K3 W17 31.52(19) . .
O82 K3 W17 126.9(2) . .
O72 K3 W17 83.03(19) . .
O17 K3 W29 25.5(2) . .
O126 K3 W29 86.3(4) . .
O22 K3 W29 117.4(2) . .
O139 K3 W29 136.0(4) . .
O78 K3 W29 87.5(2) . .
O71 K3 W29 144.5(2) . .
O82 K3 W29 84.2(2) . .
O72 K3 W29 31.23(16) . .
W17 K3 W29 114.17(12) . .
O17 K3 W21 93.8(2) . .
O126 K3 W21 172.2(4) . .
O22 K3 W21 31.55(19) . .
O139 K3 W21 88.9(4) . .
O78 K3 W21 95.4(2) . .
O71 K3 W21 85.2(2) . .
O82 K3 W21 26.96(18) . .
O72 K3 W21 107.4(2) . .
W17 K3 W21 100.04(10) . .
W29 K3 W21 98.44(10) . .
O17 K3 W19 149.9(3) . .
O126 K3 W19 122.3(4) . .
O22 K3 W19 28.34(19) . .
O139 K3 W19 74.9(4) . .
O78 K3 W19 71.0(2) . .
O71 K3 W19 29.59(18) . .
O82 K3 W19 80.3(2) . .
O72 K3 W19 124.5(2) . .
W17 K3 W19 54.73(6) . .
W29 K3 W19 143.26(13) . .
W21 K3 W19 56.24(6) . .
O83 K4 O102 89.9(3) 12_547 .
O83 K4 O76 137.0(3) 12_547 .
O102 K4 O76 120.7(3) . .
O83 K4 O140 81.6(5) 12_547 12_547
O102 K4 O140 115.7(5) . 12_547
O76 K4 O140 106.9(5) . 12_547
O83 K4 O64 145.1(3) 12_547 .
O102 K4 O64 56.2(3) . .
O76 K4 O64 75.0(3) . .
O140 K4 O64 104.4(5) 12_547 .
O83 K4 O55 80.3(3) 12_547 .
O102 K4 O55 128.7(3) . .
O76 K4 O55 57.3(3) . .
O140 K4 O55 112.4(5) 12_547 .
O64 K4 O55 125.8(3) . .
O83 K4 O50 73.2(3) 12_547 .
O102 K4 O50 63.4(3) . .
O76 K4 O50 93.1(3) . .
O140 K4 O50 154.7(5) 12_547 .
O64 K4 O50 95.5(3) . .
O55 K4 O50 65.5(3) . .
O83 K4 O43 149.9(3) 12_547 .
O102 K4 O43 105.4(3) . .
O76 K4 O43 55.0(2) . .
O140 K4 O43 68.5(5) 12_547 .
O64 K4 O43 51.9(2) . .
O55 K4 O43 107.8(3) . .
O50 K4 O43 136.8(3) . .
O83 K4 O47 119.2(3) 12_547 .
O102 K4 O47 52.2(2) . .
O76 K4 O47 70.9(2) . .
O140 K4 O47 152.8(5) 12_547 .
O64 K4 O47 48.5(2) . .
O55 K4 O47 89.6(3) . .
O50 K4 O47 48.8(2) . .
O43 K4 O47 90.3(2) . .
O83 K4 W23 115.9(2) 12_547 .
O102 K4 W23 26.63(19) . .
O76 K4 W23 95.3(2) . .
O140 K4 W23 122.5(5) 12_547 .
O64 K4 W23 32.37(17) . .
O55 K4 W23 124.1(2) . .
O50 K4 W23 69.21(18) . .
O43 K4 W23 84.24(18) . .
O47 K4 W23 34.80(15) . .
O83 K4 W22 106.7(2) 12_547 .
O102 K4 W22 125.6(2) . .
O76 K4 W22 31.64(17) . .
O140 K4 W22 117.8(5) 12_547 .
O64 K4 W22 100.8(2) . .
O55 K4 W22 26.46(19) . .
O50 K4 W22 72.47(17) . .
O43 K4 W22 85.53(18) . .
O47 K4 W22 75.18(16) . .
W23 K4 W22 108.80(9) . .
O83 K4 W20 145.6(2) 12_547 .
O102 K4 W20 124.4(2) . .
O76 K4 W20 27.08(18) . .
O140 K4 W20 82.8(5) 12_547 .
O64 K4 W20 68.72(19) . .
O55 K4 W20 77.7(2) . .
O50 K4 W20 119.47(19) . .
O43 K4 W20 30.21(16) . .
O47 K4 W20 86.80(16) . .
W23 K4 W20 98.29(8) . .
W22 K4 W20 55.67(5) . .
O92 K5 O44 146.9(3) 5_545 .
O92 K5 O41 82.4(3) 5_545 .
O44 K5 O41 121.3(3) . .
O92 K5 O118 77.6(3) 5_545 5_545
O44 K5 O118 70.3(3) . 5_545
O41 K5 O118 121.8(4) . 5_545
O92 K5 O93 138.2(3) 5_545 .
O44 K5 O93 67.2(3) . .
O41 K5 O93 95.8(3) . .
O118 K5 O93 133.7(3) 5_545 .
O92 K5 O5 72.9(3) 5_545 .
O44 K5 O5 138.2(3) . .
O41 K5 O5 56.9(3) . .
O118 K5 O5 150.4(3) 5_545 .
O93 K5 O5 71.5(3) . .
O92 K5 O40 121.1(3) 5_545 .
O44 K5 O40 56.7(3) . .
O41 K5 O40 71.9(3) . .
O118 K5 O40 73.3(3) 5_545 .
O93 K5 O40 97.3(3) . .
O5 K5 O40 125.0(3) . .
O92 K5 O147 67.5(6) 5_545 5_545
O44 K5 O147 107.6(6) . 5_545
O41 K5 O147 125.0(6) . 5_545
O118 K5 O147 96.1(6) 5_545 5_545
O93 K5 O147 80.4(6) . 5_545
O5 K5 O147 70.4(6) . 5_545
O40 K5 O147 163.1(6) . 5_545
O92 K5 O28 72.0(3) 5_545 .
O44 K5 O28 102.8(3) . .
O41 K5 O28 52.7(2) . .
O118 K5 O28 69.2(3) 5_545 .
O93 K5 O28 137.6(3) . .
O5 K5 O28 103.4(3) . .
O40 K5 O28 50.1(2) . .
O147 K5 O28 139.1(6) 5_545 .
O92 K5 O4 153.5(3) 5_545 .
O44 K5 O4 54.5(2) . .
O41 K5 O4 71.3(2) . .
O118 K5 O4 114.3(3) 5_545 .
O93 K5 O4 50.1(2) . .
O5 K5 O4 93.8(2) . .
O40 K5 O4 48.7(2) . .
O147 K5 O4 130.3(6) 5_545 .
O28 K5 O4 89.7(2) . .
O92 K5 W26 150.2(2) 5_545 .
O44 K5 W26 27.52(19) . .
O41 K5 W26 94.2(2) . .
O118 K5 W26 79.3(3) 5_545 .
O93 K5 W26 71.51(18) . .
O5 K5 W26 129.3(2) . .
O40 K5 W26 32.47(17) . .
O147 K5 W26 133.9(5) 5_545 .
O28 K5 W26 82.34(17) . .
O4 K5 W26 35.50(15) . .
O92 K5 W11 82.6(2) 5_545 .
O44 K5 W11 130.0(2) . .
O41 K5 W11 32.05(18) . .
O118 K5 W11 150.0(3) 5_545 .
O93 K5 W11 75.23(18) . .
O5 K5 W11 26.47(18) . .
O40 K5 W11 98.8(2) . .
O147 K5 W11 96.8(6) 5_545 .
O28 K5 W11 83.47(16) . .
O4 K5 W11 76.33(16) . .
W26 K5 W11 109.84(9) . .
O115 K6 O113 90.9(5) . .
O115 K6 O86 160.4(4) . .
O113 K6 O86 94.3(3) . .
O115 K6 O36 122.7(4) . .
O113 K6 O36 78.1(3) . .
O86 K6 O36 76.9(3) . .
O115 K6 O32 86.8(4) . .
O113 K6 O32 158.0(4) . .
O86 K6 O32 81.3(3) . .
O36 K6 O32 121.2(3) . .
O115 K6 O24 67.8(4) . .
O113 K6 O24 130.4(4) . .
O86 K6 O24 120.9(3) . .
O36 K6 O24 77.6(3) . .
O32 K6 O24 68.4(3) . .
O115 K6 O132 88.0(5) . 8_644
O113 K6 O132 90.3(5) . 8_644
O86 K6 O132 73.1(4) . 8_644
O36 K6 O132 146.9(4) . 8_644
O32 K6 O132 67.8(4) . 8_644
O24 K6 O132 130.6(4) . 8_644
O115 K6 K7 43.6(4) . .
O113 K6 K7 134.3(3) . .
O86 K6 K7 127.2(2) . .
O36 K6 K7 124.6(2) . .
O32 K6 K7 45.9(2) . .
O24 K6 K7 47.06(18) . .
O132 K6 K7 85.4(4) 8_644 .
O115 K6 K11' 127.3(5) . .
O113 K6 K11' 56.0(5) . .
O86 K6 K11' 45.0(4) . .
O36 K6 K11' 91.9(5) . .
O32 K6 K11' 109.3(5) . .
O24 K6 K11' 164.8(4) . .
O132 K6 K11' 56.7(5) 8_644 .
K7 K6 K11' 142.1(4) . .
O115 K6 W10 159.6(4) . .
O113 K6 W10 108.9(3) . .
O86 K6 W10 20.0(2) . .
O36 K6 W10 68.13(19) . .
O32 K6 W10 73.0(2) . .
O24 K6 W10 101.0(2) . .
O132 K6 W10 87.2(4) 8_644 .
K7 K6 W10 116.22(10) . .
K11' K6 W10 64.6(4) . .
O115 K6 W21 131.3(4) . .
O113 K6 W21 96.6(3) . .
O86 K6 W21 66.9(2) . .
O36 K6 W21 20.34(18) . .
O32 K6 W21 101.3(2) . .
O24 K6 W21 70.98(18) . .
O132 K6 W21 139.8(4) 8_644 .
K7 K6 W21 115.42(10) . .
K11' K6 W21 95.4(4) . .
W10 K6 W21 53.09(4) . .
O115 K6 W9 105.6(4) . .
O113 K6 W9 152.0(3) . .
O86 K6 W9 63.0(2) . .
O36 K6 W9 109.6(2) . .
O32 K6 W9 18.84(19) . .
O24 K6 W9 77.33(19) . .
O132 K6 W9 68.4(4) 8_644 .
K7 K6 W9 64.28(8) . .
K11' K6 W9 96.4(4) . .
W10 K6 W9 54.28(5) . .
W21 K6 W9 89.28(7) . .
O115 K7 O120 80.7(5) . .
O115 K7 O116 125.6(5) . .
O120 K7 O116 84.0(5) . .
O115 K7 O114 94.0(5) . .
O120 K7 O114 85.6(4) . .
O116 K7 O114 136.5(5) . .
O115 K7 O32 85.0(4) . .
O120 K7 O32 138.5(4) . .
O116 K7 O32 73.2(3) . .
O114 K7 O32 134.3(3) . .
O115 K7 O106 143.4(5) . .
O120 K7 O106 132.9(4) . .
O116 K7 O106 79.0(4) . .
O114 K7 O106 77.7(4) . .
O32 K7 O106 76.7(3) . .
O115 K7 O24 66.5(4) . .
O120 K7 O24 137.3(4) . .
O116 K7 O24 137.2(4) . .
O114 K7 O24 70.9(3) . .
O32 K7 O24 67.0(3) . .
O106 K7 O24 77.2(3) . .
O115 K7 K6 42.7(4) . .
O120 K7 K6 120.2(3) . .
O116 K7 K6 110.9(3) . .
O114 K7 K6 110.9(3) . .
O32 K7 K6 44.9(2) . .
O106 K7 K6 106.9(3) . .
O24 K7 K6 45.9(2) . .
O115 K7 K14 91.0(4) . 13_656
O120 K7 K14 47.7(4) . 13_656
O116 K7 K14 43.8(4) . 13_656
O114 K7 K14 131.5(3) . 13_656
O32 K7 K14 94.2(3) . 13_656
O106 K7 K14 121.3(3) . 13_656
O24 K7 K14 151.0(3) . 13_656
K6 K7 K14 105.13(16) . 13_656
O115 K7 K7 156.3(4) . 13_656
O120 K7 K7 82.0(3) . 13_656
O116 K7 K7 68.2(3) . 13_656
O114 K7 K7 68.5(3) . 13_656
O32 K7 K7 118.6(2) . 13_656
O106 K7 K7 50.8(2) . 13_656
O24 K7 K7 118.7(2) . 13_656
K6 K7 K7 157.74(16) . 13_656
K14 K7 K7 89.38(16) 13_656 13_656
O29 K8 O119 98.8(4) . 17_556
O29 K8 O117 74.7(4) . .
O119 K8 O117 83.3(4) 17_556 .
O29 K8 O127 96.8(4) . .
O119 K8 O127 162.5(4) 17_556 .
O117 K8 O127 93.4(5) . .
O29 K8 O2 67.6(3) . .
O119 K8 O2 66.0(3) 17_556 .
O117 K8 O2 125.5(4) . .
O127 K8 O2 128.0(4) . .
O29 K8 O66 151.7(3) . 5_545
O119 K8 O66 72.1(4) 17_556 5_545
O117 K8 O66 77.6(4) . 5_545
O127 K8 O66 90.4(3) . 5_545
O2 K8 O66 127.2(3) . 5_545
O29 K8 O92 98.8(3) . 5_545
O119 K8 O92 113.9(3) 17_556 5_545
O117 K8 O92 162.6(4) . 5_545
O127 K8 O92 71.1(4) . 5_545
O2 K8 O92 63.7(3) . 5_545
O66 K8 O92 109.4(3) 5_545 5_545
O29 K8 O48 152.2(3) . 5_545
O119 K8 O48 95.3(4) 17_556 5_545
O117 K8 O48 130.9(4) . 5_545
O127 K8 O48 73.9(4) . 5_545
O2 K8 O48 97.1(3) . 5_545
O66 K8 O48 55.9(2) 5_545 5_545
O92 K8 O48 53.5(2) 5_545 5_545
O29 K8 W14 174.9(3) . 5_545
O119 K8 W14 76.2(3) 17_556 5_545
O117 K8 W14 103.6(3) . 5_545
O127 K8 W14 88.0(3) . 5_545
O2 K8 W14 110.5(2) . 5_545
O66 K8 W14 26.01(18) 5_545 5_545
O92 K8 W14 84.15(19) 5_545 5_545
O48 K8 W14 31.19(17) 5_545 5_545
O29 K8 W11 24.5(2) . .
O119 K8 W11 119.2(3) 17_556 .
O117 K8 W11 91.3(3) . .
O127 K8 W11 77.9(3) . .
O2 K8 W11 69.3(2) . .
O66 K8 W11 163.5(2) 5_545 .
O92 K8 W11 78.08(19) 5_545 .
O48 K8 W11 129.5(2) 5_545 .
W14 K8 W11 160.13(14) 5_545 .
O29 K8 W18 124.2(2) . 5_545
O119 K8 W18 101.3(3) 17_556 5_545
O117 K8 W18 158.8(3) . 5_545
O127 K8 W18 76.0(4) . 5_545
O2 K8 W18 74.4(2) . 5_545
O66 K8 W18 84.1(2) 5_545 5_545
O92 K8 W18 25.94(17) 5_545 5_545
O48 K8 W18 28.66(17) 5_545 5_545
W14 K8 W18 58.42(6) 5_545 5_545
W11 K8 W18 104.01(11) . 5_545
O29 K8 K2 36.6(2) . .
O119 K8 K2 87.9(3) 17_556 .
O117 K8 K2 38.4(3) . .
O127 K8 K2 100.1(4) . .
O2 K8 K2 94.3(2) . .
O66 K8 K2 115.2(2) 5_545 .
O92 K8 K2 134.7(2) 5_545 .
O48 K8 K2 168.5(2) 5_545 .
W14 K8 K2 140.98(12) 5_545 .
W11 K8 K2 56.73(7) . .
W18 K8 K2 160.57(13) 5_545 .
K11' K11 O3 142(3) . 3_765
K11' K11 K12 99(3) . 8_644
O3 K11 K12 87.9(4) 3_765 8_644
K11' K11 O111 38(3) . 8_644
O3 K11 O111 120.2(4) 3_765 8_644
K12 K11 O111 64.4(3) 8_644 8_644
K11' K11 O86 76(3) . .
O3 K11 O86 133.6(5) 3_765 .
K12 K11 O86 116.3(4) 8_644 .
O111 K11 O86 106.1(4) 8_644 .
K11' K11 O56 75(3) . 3_765
O3 K11 O56 73.3(3) 3_765 3_765
K12 K11 O56 131.9(4) 8_644 3_765
O111 K11 O56 87.3(4) 8_644 3_765
O86 K11 O56 108.3(4) . 3_765
K11' K11 O104 131(3) . .
O3 K11 O104 56.9(4) 3_765 .
K12 K11 O104 129.7(5) 8_644 .
O111 K11 O104 162.3(5) 8_644 .
O86 K11 O104 78.3(4) . .
O56 K11 O104 75.1(4) 3_765 .
K11' K11 O31 87(3) . .
O3 K11 O31 125.2(4) 3_765 .
K12 K11 O31 53.4(3) 8_644 .
O111 K11 O31 79.9(4) 8_644 .
O86 K11 O31 62.9(3) . .
O56 K11 O31 161.1(5) 3_765 .
O104 K11 O31 116.6(4) . .
K11' K11 O131 151(3) . 8_644
O3 K11 O131 55.9(4) 3_765 8_644
K12 K11 O131 53.4(3) 8_644 8_644
O111 K11 O131 117.4(4) 8_644 8_644
O86 K11 O131 106.0(4) . 8_644
O56 K11 O131 129.2(4) 3_765 8_644
O104 K11 O131 76.5(5) . 8_644
O31 K11 O131 69.5(4) . 8_644
K11' K11 K15' 110(3) . 18_546
O3 K11 K15' 88.1(4) 3_765 18_546
K12 K11 K15' 20.3(3) 8_644 18_546
O111 K11 K15' 81.3(4) 8_644 18_546
O86 K11 K15' 102.1(4) . 18_546
O56 K11 K15' 149.4(4) 3_765 18_546
O104 K11 K15' 115.0(5) . 18_546
O31 K11 K15' 41.8(3) . 18_546
O131 K11 K15' 40.1(4) 8_644 18_546
K11' K11 K6 42(3) . .
O3 K11 K6 147.9(4) 3_765 .
K12 K11 K6 124.2(3) 8_644 .
O111 K11 K6 78.7(3) 8_644 .
O86 K11 K6 37.1(2) . .
O56 K11 K6 82.7(3) 3_765 .
O104 K11 K6 96.9(4) . .
O31 K11 K6 81.2(3) . .
O131 K11 K6 142.1(3) 8_644 .
K15' K11 K6 122.1(3) 18_546 .
K11 K11' O111 132(3) . 8_644
K11 K11' O86 90(3) . .
O111 K11' O86 125.2(11) 8_644 .
K11 K11' O56 92(3) . 3_765
O111 K11' O56 100.4(10) 8_644 3_765
O86 K11' O56 113.7(10) . 3_765
K11 K11' K12 68(3) . 8_644
O111 K11' K12 67.8(8) 8_644 8_644
O86 K11' K12 113.1(10) . 8_644
O56 K11' K12 128.6(10) 3_765 8_644
K11 K11' O31 80(3) . .
O111 K11' O31 87.4(9) 8_644 .
O86 K11' O31 63.2(6) . .
O56 K11' O31 171.5(11) 3_765 .
K12 K11' O31 51.5(5) 8_644 .
K11 K11' O3 31(2) . 3_765
O111 K11' O3 117.1(11) 8_644 3_765
O86 K11' O3 115.4(9) . 3_765
O56 K11' O3 66.5(6) 3_765 3_765
K12 K11' O3 75.1(6) 8_644 3_765
O31 K11' O3 107.0(8) . 3_765
K11 K11' O113 136(3) . .
O111 K11' O113 85.8(9) 8_644 .
O86 K11' O113 81.8(7) . .
O56 K11' O113 54.0(6) 3_765 .
K12 K11' O113 153.6(10) 8_644 .
O31 K11' O113 130.6(9) . .
O3 K11' O113 119.5(9) 3_765 .
K11 K11' Cu2 139(3) . 8_644
O111 K11' Cu2 26.2(5) 8_644 8_644
O86 K11' Cu2 99.4(8) . 8_644
O56 K11' Cu2 119.6(8) 3_765 8_644
K12 K11' Cu2 71.4(6) 8_644 8_644
O31 K11' Cu2 68.8(6) . 8_644
O3 K11' Cu2 138.9(9) 3_765 8_644
O113 K11' Cu2 85.1(6) . 8_644
K11 K11' K6 131(3) . .
O111 K11' K6 94.9(8) 8_644 .
O86 K11' K6 44.1(4) . .
O56 K11' K6 93.4(7) 3_765 .
K12 K11' K6 136.0(9) 8_644 .
O31 K11' K6 89.2(7) . .
O3 K11' K6 144.1(9) 3_765 .
O113 K11' K6 43.1(4) . .
Cu2 K11' K6 76.6(5) 8_644 .
K11 K11' W17 87(3) . 3_765
O111 K11' W17 89.8(8) 8_644 3_765
O86 K11' W17 132.2(9) . 3_765
O56 K11' W17 19.2(3) 3_765 3_765
K12 K11' W17 109.8(8) 8_644 3_765
O31 K11' W17 160.5(9) . 3_765
O3 K11' W17 57.6(5) 3_765 3_765
O113 K11' W17 68.3(5) . 3_765
Cu2 K11' W17 113.6(7) 8_644 3_765
K6 K11' W17 110.3(7) . 3_765
K11 K11' K15' 62(3) . 18_546
O111 K11' K15' 80.4(8) 8_644 18_546
O86 K11' K15' 97.0(8) . 18_546
O56 K11' K15' 139.7(9) 3_765 18_546
K12 K11' K15' 16.7(4) 8_644 18_546
O31 K11' K15' 38.0(4) . 18_546
O3 K11' K15' 77.2(6) 3_765 18_546
O113 K11' K15' 162.1(9) . 18_546
Cu2 K11' K15' 77.4(5) 8_644 18_546
K6 K11' K15' 126.8(7) . 18_546
W17 K11' K15' 122.5(7) 3_765 18_546
K15' K12 O31 76.5(7) 11_667 6_665
K15' K12 O131 72.0(7) 11_667 .
O31 K12 O131 83.5(4) 6_665 .
K15' K12 K11 130.9(7) 11_667 6_665
O31 K12 K11 68.8(3) 6_665 6_665
O131 K12 K11 70.6(4) . 6_665
K15' K12 O89 126.2(7) 11_667 5_545
O31 K12 O89 157.1(4) 6_665 5_545
O131 K12 O89 100.0(4) . 5_545
K11 K12 O89 90.9(3) 6_665 5_545
K15' K12 K15 8.1(8) 11_667 11_667
O31 K12 K15 68.5(5) 6_665 11_667
O131 K12 K15 71.2(5) . 11_667
K11 K12 K15 124.6(5) 6_665 11_667
O89 K12 K15 134.2(6) 5_545 11_667
K15' K12 O130 71.0(7) 11_667 .
O31 K12 O130 140.5(5) 6_665 .
O131 K12 O130 106.6(5) . .
K11 K12 O130 150.7(4) 6_665 .
O89 K12 O130 60.4(4) 5_545 .
K15 K12 O130 78.7(6) 11_667 .
K15' K12 K11' 138.0(9) 11_667 6_665
O31 K12 K11' 67.0(6) 6_665 6_665
O131 K12 K11' 83.6(6) . 6_665
K11 K12 K11' 13.3(5) 6_665 6_665
O89 K12 K11' 90.8(6) 5_545 6_665
K15 K12 K11' 130.6(7) 11_667 6_665
O130 K12 K11' 150.5(7) . 6_665
K15' K12 O146 68.1(12) 11_667 13_657
O31 K12 O146 130.9(10) 6_665 13_657
O131 K12 O146 54.3(10) . 13_657
K11 K12 O146 111.4(10) 6_665 13_657
O89 K12 O146 65.2(10) 5_545 13_657
K15 K12 O146 74.4(11) 11_667 13_657
O130 K12 O146 53.6(10) . 13_657
K11' K12 O146 123.1(11) 6_665 13_657
K15' K12 O112 95.5(7) 11_667 .
O31 K12 O112 71.0(4) 6_665 .
O131 K12 O112 153.8(5) . .
K11 K12 O112 104.4(5) 6_665 .
O89 K12 O112 105.9(5) 5_545 .
K15 K12 O112 93.2(6) 11_667 .
O130 K12 O112 90.1(5) . .
K11' K12 O112 91.6(7) 6_665 .
O146 K12 O112 143.0(10) 13_657 .
K15' K12 O111 149.6(7) 11_667 .
O31 K12 O111 84.8(4) 6_665 .
O131 K12 O111 129.7(5) . .
K11 K12 O111 59.6(3) 6_665 .
O89 K12 O111 75.6(3) 5_545 .
K15 K12 O111 144.8(6) 11_667 .
O130 K12 O111 113.2(4) . .
K11' K12 O111 47.1(6) 6_665 .
O146 K12 O111 140.0(10) 13_657 .
O112 K12 O111 55.4(5) . .
O123 K13 O145 128.4(8) . .
O123 K13 O60 142.2(6) . .
O145 K13 O60 79.4(7) . .
O123 K13 O119 101.5(5) . .
O145 K13 O119 89.8(8) . .
O60 K13 O119 103.7(5) . .
O123 K13 O66 94.1(4) . 13_656
O145 K13 O66 136.0(8) . 13_656
O60 K13 O66 70.1(3) . 13_656
O119 K13 O66 68.4(4) . 13_656
O123 K13 W14 70.9(3) . 13_656
O145 K13 W14 156.2(8) . 13_656
O60 K13 W14 91.5(3) . 13_656
O119 K13 W14 70.9(4) . 13_656
O66 K13 W14 23.54(18) 13_656 13_656
O123 K13 K8 111.5(4) . 18_546
O145 K13 K8 105.0(7) . 18_546
O60 K13 K8 77.9(3) . 18_546
O119 K13 K8 33.1(3) . 18_546
O66 K13 K8 38.9(2) 13_656 18_546
W14 K13 K8 51.32(13) 13_656 18_546
O128 K14 N1 97.7(10) . 9_654
O128 K14 O13 136.7(6) . .
N1 K14 O13 89.1(9) 9_654 .
O128 K14 O79 103.8(6) . .
N1 K14 O79 145.8(9) 9_654 .
O13 K14 O79 57.1(3) . .
O128 K14 O116 131.6(6) . 13_656
N1 K14 O116 67.5(9) 9_654 13_656
O13 K14 O116 90.5(4) . 13_656
O79 K14 O116 113.5(5) . 13_656
O128 K14 O121 69.7(5) . 17_556
N1 K14 O121 85.2(9) 9_654 17_556
O13 K14 O121 68.3(3) . 17_556
O79 K14 O121 77.9(4) . 17_556
O116 K14 O121 145.9(5) 13_656 17_556
O128 K14 O120 98.4(5) . 13_656
N1 K14 O120 139.4(10) 9_654 13_656
O13 K14 O120 103.8(4) . 13_656
O79 K14 O120 63.1(4) . 13_656
O116 K14 O120 73.9(4) 13_656 13_656
O121 K14 O120 135.4(5) 17_556 13_656
O128 K14 W12 120.8(5) . .
N1 K14 W12 119.8(9) 9_654 .
O13 K14 W12 31.0(2) . .
O79 K14 W12 26.17(19) . .
O116 K14 W12 105.7(4) 13_656 .
O121 K14 W12 69.8(3) 17_556 .
O120 K14 W12 82.2(3) 13_656 .
O128 K14 K7 105.6(5) . 13_656
N1 K14 K7 99.8(9) 9_654 13_656
O13 K14 K7 115.4(3) . 13_656
O79 K14 K7 99.6(3) . 13_656
O116 K14 K7 40.4(3) 13_656 13_656
O121 K14 K7 173.7(5) 17_556 13_656
O120 K14 K7 39.8(3) 13_656 13_656
W12 K14 K7 110.4(2) . 13_656
K15' K15 O147 121(2) . .
K15' K15 O7 120(2) . 17_556
O147 K15 O7 93.6(11) . 17_556
K15' K15 O61 93(2) . .
O147 K15 O61 114.3(12) . .
O7 K15 O61 116.6(9) 17_556 .
K15' K15 K12 16.8(16) . 12_547
O147 K15 K12 132.5(12) . 12_547
O7 K15 K12 104.3(8) 17_556 12_547
O61 K15 K12 96.4(8) . 12_547
K15' K15 O31 68.4(19) . 17_556
O147 K15 O31 144.0(12) . 17_556
O7 K15 O31 57.1(5) 17_556 17_556
O61 K15 O31 98.5(7) . 17_556
K12 K15 O31 51.7(5) 12_547 17_556
K15' K15 O131 54.5(18) . 12_547
O147 K15 O131 89.8(10) . 12_547
O7 K15 O131 81.5(7) 17_556 12_547
O61 K15 O131 147.2(9) . 12_547
K12 K15 O131 51.3(5) 12_547 12_547
O31 K15 O131 67.4(6) 17_556 12_547
K15' K15 O77 106(2) . .
O147 K15 O77 64.8(9) . .
O7 K15 O77 133.3(9) 17_556 .
O61 K15 O77 51.8(5) . .
K12 K15 O77 121.0(8) 12_547 .
O31 K15 O77 150.2(8) 17_556 .
O131 K15 O77 134.9(8) 12_547 .
K15' K15 W7 97(2) . 17_556
O147 K15 W7 125.4(11) . 17_556
O7 K15 W7 31.9(3) 17_556 17_556
O61 K15 W7 99.9(7) . 17_556
K12 K15 W7 79.8(5) 12_547 17_556
O31 K15 W7 28.2(3) 17_556 17_556
O131 K15 W7 81.5(6) 12_547 17_556
O77 K15 W7 143.6(7) . 17_556
K15' K15 W20 96(2) . .
O147 K15 W20 94.2(10) . .
O7 K15 W20 131.0(8) 17_556 .
O61 K15 W20 22.4(3) . .
K12 K15 W20 105.3(7) 12_547 .
O31 K15 W20 120.3(7) 17_556 .
O131 K15 W20 146.7(8) 12_547 .
O77 K15 W20 29.9(2) . .
W7 K15 W20 121.3(6) 17_556 .
K15' K15 W6 143(2) . 17_556
O147 K15 W6 75.8(10) . 17_556
O7 K15 W6 23.1(3) 17_556 17_556
O61 K15 W6 110.7(7) . 17_556
K12 K15 W6 127.2(7) 12_547 17_556
O31 K15 W6 79.3(5) 17_556 17_556
O131 K15 W6 96.1(6) 12_547 17_556
O77 K15 W6 111.2(6) . 17_556
W7 K15 W6 52.2(3) 17_556 17_556
W20 K15 W6 117.0(6) . 17_556
K15' K15 K5 92(2) . 9_654
O147 K15 K5 29.9(8) . 9_654
O7 K15 K5 115.7(7) 17_556 9_654
O61 K15 K5 115.3(7) . 9_654
K12 K15 K5 104.9(6) 12_547 9_654
O31 K15 K5 141.9(7) 17_556 9_654
O131 K15 K5 74.6(5) 12_547 9_654
O77 K15 K5 65.0(4) . 9_654
W7 K15 K5 143.3(6) 17_556 9_654
W20 K15 K5 93.0(4) . 9_654
W6 K15 K5 102.9(5) 17_556 9_654
K15 K15' K12 155(2) . 12_547
K15 K15' O131 109(2) . 12_547
K12 K15' O131 65.5(7) 12_547 12_547
K15 K15' O147 42.2(19) . .
K12 K15' O147 151.4(11) 12_547 .
O131 K15' O147 88.0(9) 12_547 .
K15 K15' O146 126(2) . 9_654
K12 K15' O146 72.6(12) 12_547 9_654
O131 K15' O146 54.2(11) 12_547 9_654
O147 K15' O146 83.5(13) . 9_654
K15 K15' O31 94(2) . 17_556
K12 K15' O31 61.7(6) 12_547 17_556
O131 K15' O31 76.6(6) 12_547 17_556
O147 K15' O31 124.6(10) . 17_556
O146 K15' O31 123.3(12) 9_654 17_556
K15 K15' O130 134(2) . 12_547
K12 K15' O130 69.3(7) 12_547 12_547
O131 K15' O130 102.6(8) 12_547 12_547
O147 K15' O130 109.0(9) . 12_547
O146 K15' O130 54.1(11) 9_654 12_547
O31 K15' O130 126.2(8) 17_556 12_547
K15 K15' O61 68.3(19) . .
K12 K15' O61 114.7(9) 12_547 .
O131 K15' O61 174.6(9) 12_547 .
O147 K15' O61 92.7(8) . .
O146 K15' O61 131.2(12) 9_654 .
O31 K15' O61 98.7(6) 17_556 .
O130 K15' O61 82.3(6) 12_547 .
K15 K15' O7 45.2(18) . 17_556
K12 K15' O7 111.1(8) 12_547 17_556
O131 K15' O7 79.3(6) 12_547 17_556
O147 K15' O7 71.7(8) . 17_556
O146 K15' O7 127.9(12) 9_654 17_556
O31 K15' O7 53.3(4) 17_556 17_556
O130 K15' O7 178.0(9) 12_547 17_556
O61 K15' O7 95.8(6) . 17_556
K15 K15' W7 68.9(19) . 17_556
K12 K15' W7 86.3(7) 12_547 17_556
O131 K15' W7 83.4(6) 12_547 17_556
O147 K15' W7 101.7(8) . 17_556
O146 K15' W7 137.2(12) 9_654 17_556
O31 K15' W7 24.8(3) 17_556 17_556
O130 K15' W7 148.8(8) 12_547 17_556
O61 K15' W7 91.3(5) . 17_556
O7 K15' W7 30.3(2) 17_556 17_556
K15 K15' K11 130(2) . 17_556
K12 K15' K11 28.8(4) 12_547 17_556
O131 K15' K11 46.4(4) 12_547 17_556
O147 K15' K11 132.4(9) . 17_556
O146 K15' K11 79.5(11) 9_654 17_556
O31 K15' K11 44.5(4) 17_556 17_556
O130 K15' K11 96.1(6) 12_547 17_556
O61 K15' K11 131.3(6) . 17_556
O7 K15' K11 84.7(5) 17_556 17_556
W7 K15' K11 65.7(3) 17_556 17_556
K15 K15' K11' 131(2) . 17_556
K12 K15' K11' 25.3(5) 12_547 17_556
O131 K15' K11' 54.3(6) 12_547 17_556
O147 K15' K11' 139.7(9) . 17_556
O146 K15' K11' 84.6(11) 9_654 17_556
O31 K15' K11' 41.0(5) 17_556 17_556
O130 K15' K11' 94.4(7) 12_547 17_556
O61 K15' K11' 123.4(7) . 17_556
O7 K15' K11' 86.2(6) 17_556 17_556
W7 K15' K11' 63.9(5) 17_556 17_556
K11 K15' K11' 8.0(3) 17_556 17_556
W24 O1 W21 170.9(5) . .
W24 O1 K1 96.6(3) . .
W21 O1 K1 91.9(3) . .
W4 O2 K8 133.2(4) . .
W23 O3 K11 156.4(5) . 2_645
W23 O3 K11' 149.0(7) . 2_645
K11 O3 K11' 7.3(5) 2_645 2_645
W25 O4 W26 155.2(5) . .
W25 O4 K5 103.7(3) . .
W26 O4 K5 82.4(2) . .
W11 O5 K5 104.1(4) . .
W14 O6 W13 125.6(4) . .
W6 O7 W7 124.7(4) . .
W6 O7 K15 123.3(6) . 18_546
W7 O7 K15 100.3(6) . 18_546
W6 O7 K15' 137.6(5) . 18_546
W7 O7 K15' 90.2(5) . 18_546
K15 O7 K15' 14.7(6) 18_546 18_546
W29 O8 W28 112.2(4) . .
W29 O8 Cu1 144.2(5) . .
W28 O8 Cu1 103.6(4) . .
Cu1 O9 W27 142.7(5) . .
Cu1 O9 W28 105.8(4) . .
W27 O9 W28 111.5(4) . .
W9 O10 W10 138.2(5) . .
W9 O10 K1 115.7(4) . .
W10 O10 K1 101.7(3) . .
W1 O11 W9 126.3(5) . .
W27 O12 W29 146.6(5) . 11_667
W14 O13 W12 127.0(4) . .
W14 O13 K14 130.8(5) . .
W12 O13 K14 101.9(4) . .
W13 O14 W12 125.3(4) . .
W13 O14 K1 93.7(3) . .
W12 O14 K1 94.2(3) . .
W10 O15 W21 144.0(5) . .
W10 O15 K1 108.0(3) . .
W21 O15 K1 108.0(4) . .
W2 O16 W4 127.5(5) . .
W29 O17 K3 113.5(4) . .
W20 O18 W12 146.5(5) . .
W2 O19 W5 128.5(5) . .
W9 O20 W8 125.3(4) . .
W9 O20 K1 93.7(3) . .
W8 O20 K1 94.6(3) . .
Se2 O21 W20 121.1(4) . .
Se2 O21 W16 122.6(4) . .
W20 O21 W16 92.3(3) . .
W19 O22 W21 132.1(5) . .
W19 O22 K3 107.2(4) . .
W21 O22 K3 101.9(3) . .
W7 O23 W10 133.3(5) . .
W13 O24 K6 130.7(4) . .
W13 O24 K7 139.7(4) . .
K6 O24 K7 87.0(3) . .
W15 O25 W17 128.8(5) . .
W15 O26 W18 149.5(5) . .
W29 O27 Cu1 149.0(5) . 12_547
W4 O28 W5 124.2(5) . .
W4 O28 K5 96.0(3) . .
W5 O28 K5 102.0(3) . .
W11 O29 K8 115.5(5) . .
W11 O29 K2 119.3(4) . .
K8 O29 K2 108.9(3) . .
W28 O30 W24 112.2(4) . .
W28 O30 W29 104.4(4) . .
W24 O30 W29 143.2(4) . .
W7 O31 K12 150.8(6) . 8_644
W7 O31 K15' 109.6(6) . 18_546
K12 O31 K15' 41.8(5) 8_644 18_546
W7 O31 K11 137.1(5) . .
K12 O31 K11 57.8(3) 8_644 .
K15' O31 K11 93.6(5) 18_546 .
W7 O31 K11' 140.0(7) . .
K12 O31 K11' 61.5(6) 8_644 .
K15' O31 K11' 101.0(7) 18_546 .
K11 O31 K11' 12.8(4) . .
W7 O31 K15 91.6(6) . 18_546
K12 O31 K15 59.8(5) 8_644 18_546
K15' O31 K15 18.0(5) 18_546 18_546
K11 O31 K15 108.9(5) . 18_546
K11' O31 K15 117.8(7) . 18_546
W9 O32 K6 128.7(4) . .
W9 O32 K7 139.9(5) . .
K6 O32 K7 89.2(3) . .
W15 O34 W14 153.8(5) . .
W3 O35 W1 153.7(5) . .
W21 O36 K6 125.4(4) . .
Se1 O37 W9 122.3(4) . .
Se1 O37 W8 121.2(5) . .
W9 O37 W8 91.8(3) . .
W1 O38 W8 127.7(4) . .
W5 O40 W26 141.8(5) . .
W5 O40 K5 117.3(4) . .
W26 O40 K5 94.2(3) . .
W4 O41 W11 131.8(5) . .
W4 O41 K5 112.3(4) . .
W11 O41 K5 99.5(3) . .
W16 O42 W18 128.5(5) . .
W16 O43 W20 125.8(4) . .
W16 O43 K4 101.7(3) . .
W20 O43 K4 95.5(3) . .
W26 O44 K5 104.7(4) . .
W7 O45 W3 126.5(5) . .
W25 O46 W10 164.8(5) . .
W25 O46 K1 99.8(3) . .
W10 O46 K1 94.1(3) . .
W24 O47 W23 153.7(5) . .
W24 O47 K4 104.0(4) . .
W23 O47 K4 79.7(3) . .
W18 O48 W14 153.4(5) . .
W18 O48 K8 98.3(3) . 9_654
W14 O48 K8 93.5(3) . 9_654
Se2 O49 W13 120.3(4) . .
Se2 O49 W12 121.2(4) . .
W13 O49 W12 91.0(3) . .
Se2 O49 W14 135.1(4) . .
W13 O49 W14 88.6(3) . .
W12 O49 W14 88.7(3) . .
W24 O50 K4 103.1(3) . .
W5 O51 W6 144.9(5) . .
W7 O52 W9 147.6(5) . .
W2 O53 W1 152.2(5) . .
W24 O54 W22 161.3(5) . .
W24 O54 K1 101.7(3) . .
W22 O54 K1 95.9(3) . .
W22 O55 K4 103.8(4) . .
W17 O56 K11' 127.8(8) . 2_645
W17 O56 K11 123.4(5) . 2_645
K11' O56 K11 13.5(5) 2_645 2_645
Se1 O58 W6 119.3(4) . .
Se1 O58 W7 119.8(5) . .
W6 O58 W7 91.8(3) . .
Se1 O58 W3 135.1(5) . .
W6 O58 W3 90.7(3) . .
W7 O58 W3 89.0(3) . .
Se1 O59 W5 122.9(4) . .
Se1 O59 W4 121.2(4) . .
W5 O59 W4 91.8(3) . .
W1 O60 K13 145.3(6) . .
W20 O61 K15 118.7(7) . .
W20 O61 K15' 119.8(6) . .
K15 O61 K15' 18.7(5) . .
W27 O62 W26 150.8(5) . .
W28 O63 W25 108.1(4) . .
W28 O63 W24 107.4(4) . .
W25 O63 W24 142.3(4) . .
W16 O64 W23 146.1(5) . .
W16 O64 K4 113.1(4) . .
W23 O64 K4 95.7(3) . .
W28 O65 W25 111.9(4) . .
W28 O65 W27 105.3(4) . .
W25 O65 W27 142.5(4) . .
W14 O66 K8 105.7(4) . 9_654
W14 O66 K13 110.3(5) . 13_656
K8 O66 K13 99.3(3) 9_654 13_656
W19 O67 W13 144.9(5) . .
W8 O68 W4 147.3(5) . .
W13 O69 W21 135.0(5) . .
W13 O69 K1 117.2(4) . .
W21 O69 K1 102.3(3) . .
W3 O70 K2 151.6(5) . 18_546
W19 O71 W17 126.3(5) . .
W19 O71 K3 101.8(4) . .
W17 O71 K3 96.9(4) . .
W23 O72 W29 151.5(5) . .
W23 O72 K3 106.3(4) . .
W29 O72 K3 92.2(3) . .
W8 O73 W11 130.1(5) . .
W8 O73 K1 119.6(4) . .
W11 O73 K1 101.9(3) . .
W8 O74 K2 134.6(4) . .
W3 O75 W6 124.8(5) . .
W20 O76 W22 132.3(5) . .
W20 O76 K4 110.2(4) . .
W22 O76 K4 102.1(3) . .
W18 O77 W20 126.5(5) . .
W18 O77 K15 139.6(6) . .
W20 O77 K15 90.8(5) . .
W17 O78 W23 140.3(5) . .
W17 O78 K3 103.4(4) . .
W23 O78 K3 108.1(3) . .
W12 O79 K2 130.1(5) . .
W12 O79 K14 103.3(4) . .
K2 O79 K14 122.2(4) . .
Se2 O80 W19 120.9(4) . .
Se2 O80 W17 120.2(4) . .
W19 O80 W17 91.1(3) . .
Se2 O80 W15 135.0(5) . .
W19 O80 W15 88.5(3) . .
W17 O80 W15 89.3(3) . .
W19 O81 W15 127.0(5) . .
W21 O82 K3 103.9(4) . .
W26 O83 K4 122.0(5) . 11_667
W6 O84 W26 136.8(5) . .
W10 O86 K6 126.1(5) . .
W10 O86 K11' 141.2(7) . .
K6 O86 K11' 91.0(6) . .
W10 O86 K11 127.5(5) . .
K6 O86 K11 103.9(3) . .
K11' O86 K11 13.7(5) . .
W16 O87 W17 145.8(5) . .
W16 O89 K12 147.9(6) . 9_654
W11 O90 W22 153.0(5) . .
W11 O90 K1 102.0(4) . .
W22 O90 K1 101.0(3) . .
W11 O90 K2 93.2(3) . .
W22 O90 K2 91.3(3) . .
K1 O90 K2 111.5(3) . .
W3 O91 W2 150.5(6) . .
W18 O92 K5 141.1(5) . 9_654
W18 O92 K8 102.0(4) . 9_654
K5 O92 K8 116.4(3) 9_654 9_654
W25 O93 K5 102.1(3) . .
W22 O94 K2 119.0(4) . .
W25 O98 W11 163.1(5) . .
W25 O98 K1 98.2(3) . .
W11 O98 K1 95.2(3) . .
W12 O100 W22 134.9(5) . .
W12 O100 K1 119.4(4) . .
W22 O100 K1 100.9(3) . .
W23 O102 K4 108.0(4) . .
Cu2 O111 K11' 123.6(9) . 6_665
Cu2 O111 K11 127.9(6) . 6_665
K11' O111 K11 10.2(7) 6_665 6_665
Cu2 O111 K12 105.5(5) . .
K11' O111 K12 65.1(8) 6_665 .
K11 O111 K12 56.0(3) 6_665 .
Cu2 O112 K12 108.6(8) . .
K6 O113 K11' 81.0(6) . .
K6 O115 K7 93.7(5) . .
K7 O116 K14 95.8(5) . 13_656
K8 O117 K2 104.5(5) . .
K8 O119 K13 112.8(5) 18_546 .
K7 O120 K14 92.5(5) . 13_656
K12 O130 K15' 39.7(5) . 11_667
K12 O131 K15' 42.5(5) . 11_667
K12 O131 K11 56.1(3) . 6_665
K15' O131 K11 93.5(6) 11_667 6_665
K12 O131 K15 57.5(5) . 11_667
K15' O131 K15 16.3(5) 11_667 11_667
K11 O131 K15 103.3(6) 6_665 11_667
Cu2 O132 K6 140.4(8) . 6_665
K15' O146 K12 39.3(8) 5_545 13_657
K15 O147 K15' 16.6(7) . .
K15 O147 K5 128.8(13) . 9_654
K15' O147 K5 112.4(10) . 9_654
O137 O148 Cu2 149(2) . .
C1 N1 K14 145(3) . 5_545

loop_
_geom_bond_atom_site_label_1
_geom_bond_atom_site_label_2
_geom_bond_distance
_geom_bond_site_symmetry_2
W1 O60 1.707(9) .
W1 O11 1.888(8) .
W1 O38 1.899(9) .
W1 O35 1.913(9) .
W1 O53 1.970(10) .
W2 O97 1.709(10) .
W2 O53 1.848(9) .
W2 O16 1.908(9) .
W2 O19 1.910(9) .
W2 O91 1.910(10) .
W3 O70 1.704(9) .
W3 O75 1.882(9) .
W3 O35 1.902(8) .
W3 O91 1.906(10) .
W3 O45 1.918(9) .
W3 O58 2.488(9) .
W4 O2 1.711(9) .
W4 O41 1.864(9) .
W4 O28 1.921(8) .
W4 O68 1.927(9) .
W4 O16 1.926(9) .
W4 O59 2.404(9) .
W4 K5 3.948(4) .
W5 O101 1.671(9) .
W5 O40 1.862(9) .
W5 O51 1.894(9) .
W5 O19 1.923(9) .
W5 O28 1.985(9) .
W5 O59 2.401(9) .
W6 O99 1.721(9) .
W6 O84 1.788(8) .
W6 O7 1.929(9) .
W6 O51 1.960(9) .
W6 O75 2.029(8) .
W6 O58 2.385(9) .
W6 K15 4.11(2) 18_546
W7 O31 1.712(10) .
W7 O23 1.869(9) .
W7 O52 1.882(9) .
W7 O45 1.910(9) .
W7 O7 1.941(9) .
W7 O58 2.388(9) .
W7 K15 3.62(2) 18_546
W7 K15' 3.85(2) 18_546
W8 O74 1.713(9) .
W8 O73 1.811(8) .
W8 O68 1.909(9) .
W8 O20 1.970(9) .
W8 O38 1.969(9) .
W8 O37 2.406(9) .
W8 K1 3.962(3) .
W9 O32 1.700(9) .
W9 O10 1.796(8) .
W9 O20 1.917(9) .
W9 O52 1.951(9) .
W9 O11 1.978(8) .
W9 O37 2.401(9) .
W9 K1 3.908(3) .
W9 K6 4.108(4) .
W10 O86 1.707(9) .
W10 O57 1.745(9) .
W10 O15 1.900(8) .
W10 O23 1.974(9) .
W10 O10 2.178(8) .
W10 O46 2.220(8) .
W10 K1 3.862(3) .
W10 K6 4.035(3) .
W11 O5 1.724(9) .
W11 O29 1.735(9) .
W11 O90 1.882(9) .
W11 O41 2.019(9) .
W11 O98 2.125(8) .
W11 O73 2.181(9) .
W11 K5 3.752(3) .
W11 K8 3.781(4) .
W11 K1 3.841(3) .
W11 K2 3.989(4) .
W12 O79 1.723(9) .
W12 O100 1.788(9) .
W12 O18 1.922(9) .
W12 O14 1.968(9) .
W12 O13 2.000(9) .
W12 O49 2.425(8) .
W12 K14 3.803(10) .
W12 K1 3.962(3) .
W13 O24 1.717(9) .
W13 O69 1.804(9) .
W13 O14 1.924(9) .
W13 O67 1.937(9) .
W13 O6 2.001(9) .
W13 O49 2.420(9) .
W13 K1 3.922(3) .
W14 O66 1.714(9) .
W14 O13 1.863(9) .
W14 O6 1.879(9) .
W14 O34 1.934(9) .
W14 O48 1.952(9) .
W14 O49 2.521(9) .
W14 K8 3.762(4) 9_654
W14 K13 4.024(10) 13_656
W15 O85 1.696(9) .
W15 O25 1.844(9) .
W15 O26 1.882(9) .
W15 O34 1.897(9) .
W15 O81 1.919(9) .
W15 O80 2.509(9) .
W16 O89 1.697(10) .
W16 O64 1.843(9) .
W16 O87 1.891(9) .
W16 O42 1.905(9) .
W16 O43 1.938(9) .
W16 O21 2.417(9) .
W16 K4 4.011(3) .
W17 O56 1.717(9) .
W17 O78 1.800(9) .
W17 O87 1.937(9) .
W17 O71 1.937(9) .
W17 O25 1.999(9) .
W17 O80 2.421(8) .
W17 K3 3.678(4) .
W17 K11' 4.13(3) 2_645
W18 O92 1.716(9) .
W18 O48 1.860(9) .
W18 O77 1.882(9) .
W18 O26 1.942(9) .
W18 O42 1.942(9) .
W18 K8 3.837(4) 9_654
W19 O95 1.684(9) .
W19 O22 1.883(9) .
W19 O81 1.901(9) .
W19 O71 1.912(9) .
W19 O67 1.922(9) .
W19 O80 2.391(9) .
W19 K3 3.790(4) .
W20 O61 1.708(9) .
W20 O76 1.867(8) .
W20 O18 1.914(8) .
W20 O43 1.945(9) .
W20 O77 1.963(9) .
W20 O21 2.376(9) .
W20 K4 3.849(3) .
W20 K15 3.94(2) .
W21 O36 1.735(9) .
W21 O82 1.749(9) .
W21 O15 1.908(8) .
W21 O22 2.002(9) .
W21 O69 2.191(9) .
W21 O1 2.204(9) .
W21 K3 3.744(4) .
W21 K1 3.867(3) .
W21 K6 4.068(4) .
W22 O94 1.721(9) .
W22 O55 1.727(10) .
W22 O90 1.904(9) .
W22 O76 2.018(8) .
W22 O54 2.168(8) .
W22 O100 2.178(9) .
W22 K4 3.763(4) .
W22 K1 3.831(3) .
W22 K2 3.946(4) .
W23 O102 1.735(9) .
W23 O3 1.766(9) .
W23 O72 1.909(8) .
W23 O64 1.981(9) .
W23 O47 2.135(9) .
W23 O78 2.185(9) .
W23 K4 3.681(4) .
W23 K3 4.065(5) .
W24 O1 1.742(9) .
W24 O47 1.762(9) .
W24 O54 1.771(8) .
W24 O30 2.013(8) .
W24 O63 2.084(9) .
W24 O50 2.305(9) .
W24 K1 3.730(3) .
W25 O46 1.748(8) .
W25 O4 1.759(8) .
W25 O98 1.804(8) .
W25 O65 2.018(8) .
W25 O63 2.082(9) .
W25 O93 2.280(8) .
W25 K1 3.725(3) .
W25 K5 4.066(3) .
W26 O83 1.722(9) .
W26 O44 1.753(9) .
W26 O62 1.924(9) .
W26 O40 1.976(9) .
W26 O4 2.150(8) .
W26 O84 2.205(9) .
W26 K5 3.670(3) .
W26 K4 3.856(3) 11_667
W27 O96 1.702(9) .
W27 O12 1.776(8) .
W27 O62 1.905(9) .
W27 O9 1.952(9) .
W27 O65 2.104(8) .
W27 O33 2.390(8) .
W28 O88 1.703(9) .
W28 O8 1.987(9) .
W28 O30 1.995(8) .
W28 O9 2.008(9) .
W28 O65 2.013(8) .
W28 O63 2.042(8) .
W28 O39 2.272(8) .
W28 Cu1 3.137(2) .
W29 O17 1.738(9) .
W29 O27 1.748(9) .
W29 O72 1.920(8) .
W29 O8 1.952(8) .
W29 O30 2.140(8) .
W29 O12 2.240(8) 12_547
W29 K3 3.701(4) .
Se1 O37 1.693(8) .
Se1 O59 1.708(8) .
Se1 O58 1.710(9) .
Se2 O49 1.685(9) .
Se2 O21 1.695(8) .
Se2 O80 1.698(9) .
Cu1 O9 1.925(9) .
Cu1 O27 1.962(9) 11_667
Cu1 O8 2.004(8) .
Cu1 O103 2.177(7) .
Cu1 Cl1 2.532(7) 11_667
Cu2 O110 1.929(15) .
Cu2 O112 2.00(2) .
Cu2 O148 2.02(2) .
Cu2 O111 2.103(13) .
Cu2 O132 2.22(2) .
Cu2 K11' 3.97(3) 6_665
K1 O73 2.742(9) .
K1 O69 2.755(9) .
K1 O100 2.765(9) .
K1 O10 2.778(9) .
K1 O15 2.827(9) .
K1 O54 2.945(8) .
K1 O90 2.980(9) .
K1 O46 3.006(9) .
K1 O98 3.014(9) .
K1 O1 3.104(10) .
K1 O20 3.285(9) .
K1 O14 3.295(9) .
K2 O70 2.730(10) 17_556
K2 O94 2.813(10) .
K2 O79 2.829(10) .
K2 O29 2.843(10) .
K2 O74 2.876(10) .
K2 O117 2.891(15) .
K2 O135 2.904(19) .
K2 O90 3.415(9) .
K2 K8 4.507(5) .
K3 O17 2.647(10) .
K3 O126 2.742(16) .
K3 O22 2.778(9) .
K3 O139 2.806(19) .
K3 O78 2.817(10) .
K3 O71 2.903(10) .
K3 O82 2.917(10) .
K3 O72 3.092(10) .
K4 O83 2.657(10) 12_547
K4 O102 2.753(10) .
K4 O76 2.781(9) .
K4 O140 2.82(2) 12_547
K4 O64 2.912(10) .
K4 O55 2.956(10) .
K4 O50 3.019(9) .
K4 O43 3.140(9) .
K4 O47 3.403(9) .
K5 O92 2.763(10) 5_545
K5 O44 2.808(10) .
K5 O41 2.845(10) .
K5 O118 2.905(13) 5_545
K5 O93 2.921(9) .
K5 O5 2.939(10) .
K5 O40 2.952(10) .
K5 O147 3.14(3) 5_545
K5 O28 3.255(9) .
K5 O4 3.272(9) .
K6 O115 2.718(17) .
K6 O113 2.771(12) .
K6 O86 2.787(9) .
K6 O36 2.809(10) .
K6 O32 2.824(10) .
K6 O24 2.878(10) .
K6 O132 3.02(2) 8_644
K6 K7 4.000(5) .
K6 K11' 4.01(3) .
K7 O115 2.764(18) .
K7 O120 2.785(13) .
K7 O116 2.831(14) .
K7 O114 2.852(13) .
K7 O32 2.872(10) .
K7 O106 2.906(13) .
K7 O24 2.933(9) .
K7 K14 4.348(11) 13_656
K7 K7 4.863(9) 13_656
K8 O29 2.695(10) .
K8 O119 2.712(15) 17_556
K8 O117 2.808(15) .
K8 O127 2.812(15) .
K8 O2 2.864(10) .
K8 O66 2.917(10) 5_545
K8 O92 3.093(11) 5_545
K8 O48 3.100(10) 5_545
K8 W14 3.762(4) 5_545
K8 W18 3.837(4) 5_545
K11 K11' 0.69(2) .
K11 O3 2.765(13) 3_765
K11 K12 2.791(11) 8_644
K11 O111 2.905(17) 8_644
K11 O86 2.915(12) .
K11 O56 2.956(13) 3_765
K11 O104 2.96(2) .
K11 O31 3.074(13) .
K11 O131 3.173(17) 8_644
K11 K15' 4.37(2) 18_546
K11' O111 2.40(3) 8_644
K11' O86 2.83(3) .
K11' O56 2.85(3) 3_765
K11' K12 2.97(3) 8_644
K11' O31 3.11(3) .
K11' O3 3.34(3) 3_765
K11' O113 3.36(3) .
K11' Cu2 3.97(3) 8_644
K11' W17 4.13(3) 3_765
K11' K15' 4.66(4) 18_546
K12 K15' 2.00(2) 11_667
K12 O31 2.648(11) 6_665
K12 O131 2.700(13) .
K12 K11 2.792(11) 6_665
K12 O89 2.875(12) 5_545
K12 K15 2.92(3) 11_667
K12 O130 2.933(17) .
K12 K11' 2.97(3) 6_665
K12 O146 3.02(5) 13_657
K12 O112 3.03(2) .
K12 O111 3.036(15) .
K13 O123 2.700(17) .
K13 O145 2.74(3) .
K13 O60 2.782(13) .
K13 O119 2.790(17) .
K13 O66 3.096(14) 13_656
K13 W14 4.024(10) 13_656
K13 K8 4.584(11) 18_546
K14 O128 2.577(19) .
K14 N1 2.67(4) 9_654
K14 O13 2.848(12) .
K14 O79 3.017(14) .
K14 O116 3.02(2) 13_656
K14 O121 3.055(17) 17_556
K14 O120 3.220(19) 13_656
K14 K7 4.348(11) 13_656
K15 K15' 0.97(3) .
K15 O147 2.29(4) .
K15 O7 2.72(2) 17_556
K15 O61 2.82(2) .
K15 K12 2.92(3) 12_547
K15 O31 3.14(3) 17_556
K15 O131 3.27(3) 12_547
K15 O77 3.38(2) .
K15 W7 3.62(2) 17_556
K15 W6 4.11(2) 17_556
K15 K5 4.90(2) 9_654
K15' K12 2.00(2) 12_547
K15' O131 2.82(2) 12_547
K15' O147 2.91(4) .
K15' O146 2.94(6) 9_654
K15' O31 2.92(2) 17_556
K15' O130 2.97(3) 12_547
K15' O61 3.03(2) .
K15' O7 3.32(2) 17_556
K15' W7 3.85(2) 17_556
K15' K11 4.37(2) 17_556
K15' K11' 4.66(4) 17_556
O3 K11 2.765(13) 2_645
O3 K11' 3.34(3) 2_645
O7 K15 2.72(2) 18_546
O7 K15' 3.32(2) 18_546
O12 W29 2.240(8) 11_667
O27 Cu1 1.962(9) 12_547
O31 K12 2.648(11) 8_644
O31 K15' 2.92(2) 18_546
O31 K15 3.14(3) 18_546
O48 K8 3.100(10) 9_654
O56 K11' 2.85(3) 2_645
O56 K11 2.956(13) 2_645
O66 K8 2.917(10) 9_654
O66 K13 3.096(14) 13_656
O70 K2 2.730(10) 18_546
O83 K4 2.657(10) 11_667
O89 K12 2.875(12) 9_654
O92 K5 2.763(10) 9_654
O92 K8 3.093(10) 9_654
O111 K11' 2.40(3) 6_665
O111 K11 2.905(17) 6_665
O116 K14 3.02(2) 13_656
O118 K5 2.905(13) 9_654
O119 K8 2.713(15) 18_546
O120 K14 3.220(19) 13_656
O121 K14 3.055(17) 18_546
O130 K15' 2.97(3) 11_667
O131 K15' 2.82(2) 11_667
O131 K11 3.173(17) 6_665
O131 K15 3.27(3) 11_667
O132 K6 3.02(2) 6_665
O137 O148 1.30(3) .
O140 K4 2.82(2) 11_667
O146 K15' 2.94(6) 5_545
O146 K12 3.02(5) 13_657
O147 K5 3.14(3) 9_654
N1 C1 1.34(4) .
N1 K14 2.67(4) 5_545
